data_7017246
loop_
_publ_author_name
'Glasson, Christopher R. K.'
'Meehan, George V.'
'Motti, Cherie A.'
'Clegg, Jack K.'
'Turner, Peter'
'Jensen, Paul'
'Lindoy, Leonard F.'

_publ_section_title
;
 Nickel(ii) and iron(ii) triple helicates assembled from expanded
 quaterpyridines incorporating flexible linkages.
;
_journal_issue 45
_journal_name_full 'Dalton transactions (Cambridge, England : 2003)'
_journal_page_first 12153
_journal_page_last 12159
_journal_paper_doi 10.1039/c1dt10820d
_journal_volume 40
_journal_year 2011
_chemical_formula_moiety '(C90 H78 N12 Ni2 O6), 1.20(C4 H8 O), 1.95(C2 H3 N), 1.80(H2 O), 4(F6 P)'
_chemical_formula_sum 'C98.7 H97.05 F24 N13.95 Ni2 O9 P4'
_chemical_formula_weight 2317.49
_chemical_name_systematic
;
?
;
_space_group_IT_number 2
_symmetry_cell_setting triclinic
_symmetry_Int_Tables_number 2
_symmetry_space_group_name_Hall '-P 1'
_symmetry_space_group_name_H-M 'P -1'
_atom_sites_solution_hydrogens geom
_atom_sites_solution_primary direct
_atom_sites_solution_secondary difmap
_audit_creation_method SHELXL-97
_cell_angle_alpha 91.398(2)
_cell_angle_beta 104.152(2)
_cell_angle_gamma 99.563(2)
_cell_formula_units_Z 2
_cell_length_a 14.9978(6)
_cell_length_b 15.0666(6)
_cell_length_c 25.7786(11)
_cell_measurement_reflns_used 7604
_cell_measurement_temperature 150(2)
_cell_measurement_theta_max 24.917
_cell_measurement_theta_min 2.078
_cell_volume 5556.9(4)
_computing_cell_refinement 'SAINT (Bruker-Nonius, 2003)'
_computing_data_collection 'APEX (Bruker-Nonius, 2003)'
_computing_data_reduction 'SAINT (Bruker-Nonius, 2003), XPREP (Bruker-Nonius, 2003)'
_computing_molecular_graphics
;ORTEP-3 (Farrugia, 1997)
WINGX-32 (Farrugia, 1999)
POV-Ray 3.5 (Cason, 2002)
WebLab ViewerPro 3.7 (Molecular Simulations, 2000)
;
_computing_publication_material 'enCIFer 1.1 (CCDC, 2005)'
_computing_structure_refinement 'SHELXH-97 (Sheldrick, 1997)'
_computing_structure_solution 'SIR97 (Altomare, et. al. 1997)'
_diffrn_ambient_temperature 150(2)
_diffrn_measured_fraction_theta_full 0.996
_diffrn_measured_fraction_theta_max 0.996
_diffrn_measurement_device_type APEXII-FR591
_diffrn_measurement_method \w+\f
_diffrn_radiation_monochromator graphite
_diffrn_radiation_source 'rotating anode'
_diffrn_radiation_type MoK\a
_diffrn_radiation_wavelength 0.71073
_diffrn_reflns_av_R_equivalents 0.0534
_diffrn_reflns_av_sigmaI/netI 0.0438
_diffrn_reflns_limit_h_max 17
_diffrn_reflns_limit_h_min -17
_diffrn_reflns_limit_k_max 17
_diffrn_reflns_limit_k_min -17
_diffrn_reflns_limit_l_max 30
_diffrn_reflns_limit_l_min -30
_diffrn_reflns_number 107006
_diffrn_reflns_theta_full 25.00
_diffrn_reflns_theta_max 25.00
_diffrn_reflns_theta_min 0.82
_diffrn_standards_decay_% 0
_diffrn_standards_interval_count 0
_diffrn_standards_interval_time 0
_diffrn_standards_number 0
_exptl_absorpt_coefficient_mu 0.496
_exptl_absorpt_correction_T_max 0.952
_exptl_absorpt_correction_T_min 0.799
_exptl_absorpt_correction_type multi-scan
_exptl_absorpt_process_details 'SADABS (Sheldrick, 2003)'
_exptl_crystal_colour yellow
_exptl_crystal_density_diffrn 1.385
_exptl_crystal_density_method 'not measured'
_exptl_crystal_description needle
_exptl_crystal_F_000 2378
_exptl_crystal_size_max 0.300
_exptl_crystal_size_mid 0.100
_exptl_crystal_size_min 0.100
_refine_diff_density_max 0.993
_refine_diff_density_min -0.552
_refine_diff_density_rms 0.096
_refine_ls_extinction_method none
_refine_ls_goodness_of_fit_ref 1.072
_refine_ls_hydrogen_treatment constr
_refine_ls_matrix_type full
_refine_ls_number_parameters 1534
_refine_ls_number_reflns 19484
_refine_ls_number_restraints 8
_refine_ls_restrained_S_all 1.072
_refine_ls_R_factor_all 0.1094
_refine_ls_R_factor_gt 0.0734
_refine_ls_shift/su_max 0.001
_refine_ls_shift/su_mean 0.000
_refine_ls_structure_factor_coef Fsqd
_refine_ls_weighting_details 'calc w=1/[\s^2^(Fo^2^)+(0.1364P)^2^+8.2419P] where P=(Fo^2^+2Fc^2^)/3'
_refine_ls_weighting_scheme calc
_refine_ls_wR_factor_gt 0.2194
_refine_ls_wR_factor_ref 0.2408
_reflns_number_gt 13655
_reflns_number_total 19484
_reflns_threshold_expression >2sigma(I)
_cod_data_source_file c1dt10820d.txt
_cod_data_source_block lj137sad
_cod_depositor_comments
;
The following automatic conversions were performed:
data name '_symmetry_intl_tables_number' replaced with
'_symmetry_Int_Tables_number' as specified in the replacement file
'/home/antanas/src/cod-tools/trunk/data/replacement-values/replacement_tags.lst'.

Automatic conversion script
Id: cif_correct_tags 4998 2017-03-02 13:24:31Z antanas 
;
_cod_original_sg_symbol_Hall '-p 1'
_cod_original_sg_symbol_H-M p-1
_cod_original_formula_sum 'C98.70 H97.05 F24 N13.95 Ni2 O9 P4'
_cod_database_code 7017246

loop_
_symmetry_equiv_pos_as_xyz
'x, y, z'
'-x, -y, -z'

loop_
_atom_site_label
_atom_site_type_symbol
_atom_site_fract_x
_atom_site_fract_y
_atom_site_fract_z
_atom_site_U_iso_or_equiv
_atom_site_adp_type
_atom_site_occupancy
_atom_site_symmetry_multiplicity
_atom_site_calc_flag
_atom_site_refinement_flags
_atom_site_disorder_assembly
_atom_site_disorder_group
C1 C 0.3509(4) 0.6349(4) 0.5532(2) 0.0568(14) Uani 1 1 d . . .
H1A H 0.3426 0.6953 0.5419 0.085 Uiso 1 1 calc R . .
H1B H 0.4084 0.6395 0.5818 0.085 Uiso 1 1 calc R . .
H1C H 0.2974 0.6076 0.5664 0.085 Uiso 1 1 calc R . .
C2 C 0.3573(3) 0.5767(3) 0.5058(2) 0.0438(12) Uani 1 1 d . . .
C3 C 0.4311(4) 0.5930(3) 0.4820(2) 0.0454(12) Uani 1 1 d . . .
H3 H 0.4811 0.6417 0.4959 0.055 Uiso 1 1 calc R . .
C4 C 0.4330(3) 0.5390(3) 0.4380(2) 0.0423(11) Uani 1 1 d . . .
H4 H 0.4847 0.5495 0.4224 0.051 Uiso 1 1 calc R . .
C5 C 0.3582(3) 0.4692(3) 0.41709(19) 0.0383(11) Uani 1 1 d . . .
C6 C 0.2867(3) 0.5047(3) 0.4832(2) 0.0433(11) Uani 1 1 d . . .
H6 H 0.2357 0.4918 0.4992 0.052 Uiso 1 1 calc R . .
C7 C 0.3491(3) 0.4125(3) 0.36807(19) 0.0379(11) Uani 1 1 d . . .
C8 C 0.4165(3) 0.4180(4) 0.3381(2) 0.0448(12) Uani 1 1 d . . .
H8 H 0.4748 0.4575 0.3505 0.054 Uiso 1 1 calc R . .
C9 C 0.3974(4) 0.3659(4) 0.2907(2) 0.0490(13) Uani 1 1 d . . .
H9 H 0.4430 0.3690 0.2706 0.059 Uiso 1 1 calc R . .
C10 C 0.3124(4) 0.3091(4) 0.2723(2) 0.0450(12) Uani 1 1 d . . .
C11 C 0.2499(3) 0.3052(3) 0.3046(2) 0.0422(11) Uani 1 1 d . . .
H11 H 0.1921 0.2646 0.2934 0.051 Uiso 1 1 calc R . .
C12 C 0.2860(4) 0.2526(5) 0.2199(2) 0.0643(16) Uani 1 1 d . . .
H12A H 0.2754 0.2918 0.1895 0.077 Uiso 1 1 calc R . .
H12B H 0.3372 0.2202 0.2173 0.077 Uiso 1 1 calc R . .
C13 C 0.1406(4) 0.1610(4) 0.1689(2) 0.0490(13) Uani 1 1 d . . .
C14 C 0.1130(4) 0.2187(4) 0.1292(3) 0.0599(15) Uani 1 1 d . . .
H14 H 0.1406 0.2808 0.1333 0.072 Uiso 1 1 calc R . .
C15 C 0.0451(4) 0.1843(4) 0.0838(3) 0.0598(15) Uani 1 1 d . . .
H15 H 0.0267 0.2234 0.0564 0.072 Uiso 1 1 calc R . .
C16 C 0.0028(3) 0.0948(4) 0.0769(2) 0.0452(12) Uani 1 1 d . . .
C17 C 0.0308(4) 0.0378(4) 0.1163(2) 0.0516(13) Uani 1 1 d . . .
H17 H 0.0023 -0.0241 0.1124 0.062 Uiso 1 1 calc R . .
C18 C 0.1004(4) 0.0712(4) 0.1615(2) 0.0564(14) Uani 1 1 d . . .
H18 H 0.1209 0.0314 0.1881 0.068 Uiso 1 1 calc R . .
C19 C -0.1151(3) -0.0221(4) 0.0238(2) 0.0457(12) Uani 1 1 d . . .
H19A H -0.1398 -0.0350 0.0556 0.055 Uiso 1 1 calc R . .
H19B H -0.0735 -0.0655 0.0207 0.055 Uiso 1 1 calc R . .
C20 C -0.1940(3) -0.0318(3) -0.02556(19) 0.0401(11) Uani 1 1 d . . .
C21 C -0.2422(3) -0.1155(4) -0.0490(2) 0.0446(12) Uani 1 1 d . . .
H21 H -0.2220 -0.1688 -0.0355 0.054 Uiso 1 1 calc R . .
C22 C -0.3191(3) -0.1215(3) -0.0918(2) 0.0415(11) Uani 1 1 d . . .
H22 H -0.3530 -0.1788 -0.1075 0.050 Uiso 1 1 calc R . .
C23 C -0.3467(3) -0.0428(3) -0.11190(18) 0.0365(10) Uani 1 1 d . . .
C24 C -0.2224(3) 0.0433(3) -0.04977(18) 0.0390(11) Uani 1 1 d . . .
H24 H -0.1876 0.1012 -0.0359 0.047 Uiso 1 1 calc R . .
C25 C -0.4337(3) -0.0405(3) -0.15380(17) 0.0370(10) Uani 1 1 d . . .
C26 C -0.5021(4) -0.1158(4) -0.1727(2) 0.0482(12) Uani 1 1 d . . .
H26 H -0.4930 -0.1733 -0.1604 0.058 Uiso 1 1 calc R . .
C27 C -0.5836(4) -0.1069(4) -0.2095(2) 0.0565(14) Uani 1 1 d . . .
H27 H -0.6310 -0.1582 -0.2224 0.068 Uiso 1 1 calc R . .
C28 C -0.5962(4) -0.0227(4) -0.2275(2) 0.0559(14) Uani 1 1 d . . .
C29 C -0.5240(4) 0.0489(4) -0.20713(19) 0.0456(12) Uani 1 1 d . . .
H29 H -0.5313 0.1069 -0.2192 0.055 Uiso 1 1 calc R . .
C30 C -0.6847(5) -0.0101(5) -0.2679(3) 0.080(2) Uani 1 1 d . . .
H30A H -0.6752 0.0497 -0.2819 0.119 Uiso 1 1 calc R . .
H30B H -0.7363 -0.0153 -0.2504 0.119 Uiso 1 1 calc R . .
H30C H -0.6998 -0.0566 -0.2975 0.119 Uiso 1 1 calc R . .
C31 C -0.0061(4) 0.2500(4) 0.5597(2) 0.0582(15) Uani 1 1 d . . .
H31A H -0.0458 0.2716 0.5804 0.087 Uiso 1 1 calc R . .
H31B H 0.0571 0.2534 0.5827 0.087 Uiso 1 1 calc R . .
H31C H -0.0319 0.1874 0.5461 0.087 Uiso 1 1 calc R . .
C32 C -0.0023(3) 0.3081(4) 0.5132(2) 0.0458(12) Uani 1 1 d . . .
C33 C -0.0696(4) 0.3585(4) 0.4917(2) 0.0536(14) Uani 1 1 d . . .
H33 H -0.1222 0.3572 0.5062 0.064 Uiso 1 1 calc R . .
C34 C -0.0612(4) 0.4109(4) 0.4495(2) 0.0525(13) Uani 1 1 d . . .
H34 H -0.1074 0.4460 0.4351 0.063 Uiso 1 1 calc R . .
C35 C 0.0161(3) 0.4119(3) 0.4280(2) 0.0392(11) Uani 1 1 d . . .
C36 C 0.0719(3) 0.3118(3) 0.4887(2) 0.0434(12) Uani 1 1 d . . .
H36 H 0.1185 0.2767 0.5022 0.052 Uiso 1 1 calc R . .
C37 C 0.0333(3) 0.4676(3) 0.3837(2) 0.0408(11) Uani 1 1 d . . .
C38 C -0.0164(4) 0.5356(4) 0.3645(2) 0.0507(13) Uani 1 1 d . . .
H38 H -0.0677 0.5456 0.3780 0.061 Uiso 1 1 calc R . .
C39 C 0.0098(4) 0.5878(4) 0.3261(2) 0.0531(14) Uani 1 1 d . . .
H39 H -0.0236 0.6345 0.3131 0.064 Uiso 1 1 calc R . .
C40 C 0.0847(4) 0.5734(3) 0.3059(2) 0.0455(12) Uani 1 1 d . . .
C41 C 0.1285(3) 0.5024(3) 0.3259(2) 0.0419(11) Uani 1 1 d . . .
H41 H 0.1783 0.4896 0.3118 0.050 Uiso 1 1 calc R . .
C42 C 0.1209(4) 0.6348(4) 0.2684(2) 0.0541(14) Uani 1 1 d . . .
H42A H 0.0671 0.6526 0.2427 0.065 Uiso 1 1 calc R . .
H42B H 0.1587 0.6902 0.2893 0.065 Uiso 1 1 calc R . .
C43 C 0.1305(4) 0.5462(4) 0.1909(2) 0.0474(12) Uani 1 1 d . . .
C44 C 0.0350(4) 0.5176(4) 0.1737(2) 0.0545(14) Uani 1 1 d . . .
H44 H -0.0039 0.5312 0.1957 0.065 Uiso 1 1 calc R . .
C45 C -0.0047(4) 0.4692(4) 0.1248(2) 0.0497(13) Uani 1 1 d . . .
H45 H -0.0704 0.4500 0.1134 0.060 Uiso 1 1 calc R . .
C46 C 0.0513(3) 0.4493(3) 0.0930(2) 0.0432(11) Uani 1 1 d . . .
C47 C 0.1479(4) 0.4754(4) 0.1105(2) 0.0511(13) Uani 1 1 d . . .
H47 H 0.1869 0.4602 0.0890 0.061 Uiso 1 1 calc R . .
C48 C 0.1869(4) 0.5240(4) 0.1597(2) 0.0503(13) Uani 1 1 d . . .
H48 H 0.2527 0.5419 0.1717 0.060 Uiso 1 1 calc R . .
C49 C -0.0787(3) 0.3822(4) 0.0212(2) 0.0455(12) Uani 1 1 d . . .
H49A H -0.1049 0.4384 0.0161 0.055 Uiso 1 1 calc R . .
H49B H -0.1085 0.3460 0.0459 0.055 Uiso 1 1 calc R . .
C50 C -0.0975(3) 0.3294(3) -0.03197(19) 0.0403(11) Uani 1 1 d . . .
C51 C -0.0297(4) 0.3279(4) -0.0596(2) 0.0471(12) Uani 1 1 d . . .
H51 H 0.0317 0.3608 -0.0454 0.057 Uiso 1 1 calc R . .
C52 C -0.0517(3) 0.2777(4) -0.1086(2) 0.0459(12) Uani 1 1 d . . .
H52 H -0.0059 0.2776 -0.1283 0.055 Uiso 1 1 calc R . .
C53 C -0.1406(3) 0.2280(3) -0.12829(19) 0.0373(10) Uani 1 1 d . . .
C54 C -0.1863(3) 0.2810(3) -0.05575(19) 0.0379(10) Uani 1 1 d . . .
H54 H -0.2343 0.2837 -0.0380 0.045 Uiso 1 1 calc R . .
C55 C -0.1674(3) 0.1670(3) -0.17775(18) 0.0353(10) Uani 1 1 d . . .
C56 C -0.1087(4) 0.1598(4) -0.2112(2) 0.0470(12) Uani 1 1 d . . .
H56 H -0.0473 0.1944 -0.2029 0.056 Uiso 1 1 calc R . .
C57 C -0.1407(4) 0.1015(4) -0.2569(2) 0.0497(13) Uani 1 1 d . . .
H57 H -0.1017 0.0973 -0.2806 0.060 Uiso 1 1 calc R . .
C58 C -0.2297(4) 0.0491(4) -0.2683(2) 0.0472(13) Uani 1 1 d . . .
C59 C -0.2835(4) 0.0594(3) -0.23225(18) 0.0408(11) Uani 1 1 d . . .
H59 H -0.3442 0.0238 -0.2389 0.049 Uiso 1 1 calc R . .
C60 C -0.2672(4) -0.0190(4) -0.3153(2) 0.0602(15) Uani 1 1 d . . .
H60A H -0.2364 -0.0716 -0.3087 0.090 Uiso 1 1 calc R . .
H60B H -0.2550 0.0080 -0.3477 0.090 Uiso 1 1 calc R . .
H60C H -0.3347 -0.0379 -0.3204 0.090 Uiso 1 1 calc R . .
C61 C 0.4041(4) 0.1882(4) 0.5597(3) 0.0660(17) Uani 1 1 d . . .
H61A H 0.3871 0.1464 0.5857 0.099 Uiso 1 1 calc R . .
H61B H 0.4145 0.2504 0.5751 0.099 Uiso 1 1 calc R . .
H61C H 0.4614 0.1760 0.5513 0.099 Uiso 1 1 calc R . .
C62 C 0.3270(4) 0.1759(4) 0.5098(2) 0.0530(14) Uani 1 1 d . . .
C63 C 0.2805(5) 0.0917(4) 0.4862(3) 0.0602(16) Uani 1 1 d . . .
H63 H 0.2984 0.0389 0.5019 0.072 Uiso 1 1 calc R . .
C64 C 0.2096(4) 0.0837(4) 0.4408(3) 0.0566(15) Uani 1 1 d . . .
H64 H 0.1790 0.0258 0.4246 0.068 Uiso 1 1 calc R . .
C65 C 0.1823(4) 0.1616(3) 0.4182(2) 0.0466(13) Uani 1 1 d . . .
C66 C 0.2960(3) 0.2500(4) 0.4846(2) 0.0467(12) Uani 1 1 d . . .
H66 H 0.3263 0.3085 0.5001 0.056 Uiso 1 1 calc R . .
C67 C 0.1075(4) 0.1610(3) 0.3689(2) 0.0503(13) Uani 1 1 d . . .
C68 C 0.0619(4) 0.0832(4) 0.3365(3) 0.0634(16) Uani 1 1 d . . .
H68 H 0.0741 0.0257 0.3473 0.076 Uiso 1 1 calc R . .
C69 C -0.0019(5) 0.0909(4) 0.2883(3) 0.075(2) Uani 1 1 d . . .
H69 H -0.0315 0.0387 0.2652 0.090 Uiso 1 1 calc R . .
C70 C -0.0220(4) 0.1751(4) 0.2741(3) 0.0611(16) Uani 1 1 d . . .
C71 C 0.0224(4) 0.2481(4) 0.3101(3) 0.0544(14) Uani 1 1 d . . .
H71 H 0.0059 0.3053 0.3020 0.065 Uiso 1 1 calc R . .
C72 C -0.0880(4) 0.1907(5) 0.2226(3) 0.076(2) Uani 1 1 d . . .
H72A H -0.1377 0.2210 0.2301 0.092 Uiso 1 1 calc R . .
H72B H -0.0541 0.2297 0.2007 0.092 Uiso 1 1 calc R . .
C73 C -0.2077(5) 0.1038(5) 0.1540(3) 0.075(2) Uani 1 1 d . . .
C74 C -0.2552(5) 0.0180(5) 0.1346(3) 0.082(2) Uani 1 1 d . . .
H74 H -0.2302 -0.0336 0.1473 0.098 Uiso 1 1 calc R . .
C75 C -0.3404(5) 0.0084(5) 0.0962(3) 0.080(2) Uani 1 1 d . . .
H75 H -0.3732 -0.0499 0.0819 0.096 Uiso 1 1 calc R . .
C76 C -0.3763(5) 0.0834(5) 0.0791(2) 0.074(2) Uani 1 1 d . . .
C77 C -0.3259(5) 0.1707(5) 0.0961(3) 0.0705(19) Uani 1 1 d . . .
H77 H -0.3496 0.2223 0.0821 0.085 Uiso 1 1 calc R . .
C78 C -0.2409(4) 0.1797(5) 0.1337(3) 0.0695(19) Uani 1 1 d . . .
H78 H -0.2053 0.2380 0.1457 0.083 Uiso 1 1 calc R . .
C79 C -0.5100(5) 0.1401(8) 0.0293(3) 0.097(3) Uani 1 1 d . . .
H79A H -0.4954 0.1837 0.0608 0.117 Uiso 1 1 calc R . .
H79B H -0.5783 0.1181 0.0196 0.117 Uiso 1 1 calc R . .
C80 C -0.4843(4) 0.1893(5) -0.0170(2) 0.0596(17) Uani 1 1 d . . .
C81 C -0.5226(4) 0.2639(6) -0.0354(3) 0.080(2) Uani 1 1 d . . .
H81 H -0.5599 0.2894 -0.0162 0.096 Uiso 1 1 calc R . .
C82 C -0.5071(4) 0.3012(5) -0.0812(3) 0.0629(17) Uani 1 1 d . . .
H82 H -0.5331 0.3525 -0.0937 0.075 Uiso 1 1 calc R . .
C83 C -0.4524(3) 0.2627(3) -0.1092(2) 0.0409(11) Uani 1 1 d . . .
C84 C -0.4272(4) 0.1560(4) -0.04520(19) 0.0480(13) Uani 1 1 d . . .
H84 H -0.3990 0.1059 -0.0327 0.058 Uiso 1 1 calc R . .
C85 C -0.4388(3) 0.2914(3) -0.16166(19) 0.0371(10) Uani 1 1 d . . .
C86 C -0.4805(4) 0.3581(4) -0.1887(2) 0.0521(14) Uani 1 1 d . . .
H86 H -0.5174 0.3905 -0.1729 0.062 Uiso 1 1 calc R . .
C87 C -0.4683(4) 0.3774(4) -0.2385(2) 0.0570(15) Uani 1 1 d . . .
H87 H -0.4964 0.4236 -0.2569 0.068 Uiso 1 1 calc R . .
C88 C -0.4151(3) 0.3299(3) -0.2625(2) 0.0421(11) Uani 1 1 d . . .
C89 C -0.3753(3) 0.2646(3) -0.23244(19) 0.0369(10) Uani 1 1 d . . .
H89 H -0.3378 0.2316 -0.2474 0.044 Uiso 1 1 calc R . .
C90 C -0.4007(4) 0.3468(4) -0.3168(2) 0.0549(14) Uani 1 1 d . . .
H90A H -0.3474 0.3957 -0.3138 0.082 Uiso 1 1 calc R . .
H90B H -0.4570 0.3640 -0.3395 0.082 Uiso 1 1 calc R . .
H90C H -0.3884 0.2919 -0.3328 0.082 Uiso 1 1 calc R . .
O3T O 0.4863(8) 0.1782(8) 0.3605(4) 0.0862(19) Uiso 0.45 1 d PD A 1
C9T C 0.5428(12) 0.1227(11) 0.3522(7) 0.0862(19) Uiso 0.45 1 d PD A 1
H9T1 H 0.6084 0.1547 0.3611 0.103 Uiso 0.45 1 calc PR A 1
H9T2 H 0.5251 0.0991 0.3142 0.103 Uiso 0.45 1 calc PR A 1
C10T C 0.5036(14) 0.0921(15) 0.4322(6) 0.0862(19) Uiso 0.45 1 d PD A 1
H10A H 0.4601 0.0486 0.4465 0.103 Uiso 0.45 1 calc PR A 1
H10B H 0.5588 0.1170 0.4617 0.103 Uiso 0.45 1 calc PR A 1
C11T C 0.4570(15) 0.1651(14) 0.4066(7) 0.0862(19) Uiso 0.45 1 d PD A 1
H11A H 0.3882 0.1469 0.3982 0.103 Uiso 0.45 1 calc PR A 1
H11B H 0.4756 0.2209 0.4306 0.103 Uiso 0.45 1 calc PR A 1
C12T C 0.5319(13) 0.0483(11) 0.3877(7) 0.0862(19) Uiso 0.45 1 d PD A 1
H12C H 0.5914 0.0262 0.4010 0.103 Uiso 0.45 1 calc PR A 1
H12D H 0.4830 -0.0026 0.3690 0.103 Uiso 0.45 1 calc PR A 1
O1T O 0.2415(7) 0.0101(9) 0.5901(4) 0.062(3) Uani 0.50 1 d P B 1
C1T C 0.1730(11) 0.0688(12) 0.5915(7) 0.071(4) Uiso 0.50 1 d P B 1
H1T1 H 0.1761 0.0876 0.6291 0.085 Uiso 0.50 1 calc PR B 1
H1T2 H 0.1866 0.1236 0.5724 0.085 Uiso 0.50 1 calc PR B 1
C2T C 0.0867(12) 0.0219(11) 0.5674(7) 0.087(4) Uiso 0.50 1 d P B 1
H2T1 H 0.0704 0.0298 0.5284 0.104 Uiso 0.50 1 calc PR B 1
H2T2 H 0.0386 0.0413 0.5832 0.104 Uiso 0.50 1 calc PR B 1
C3T C 0.0966(11) -0.0837(10) 0.5794(7) 0.079(4) Uiso 0.50 1 d P B 1
H3T1 H 0.0828 -0.1010 0.6138 0.095 Uiso 0.50 1 calc PR B 1
H3T2 H 0.0580 -0.1272 0.5498 0.095 Uiso 0.50 1 calc PR B 1
C4T C 0.1989(14) -0.0714(14) 0.5818(9) 0.092(5) Uiso 0.50 1 d P B 1
H4T1 H 0.2291 -0.1069 0.6107 0.111 Uiso 0.50 1 calc PR B 1
H4T2 H 0.2064 -0.0964 0.5476 0.111 Uiso 0.50 1 calc PR B 1
O2T O 0.0970(17) 0.0180(16) 0.6040(10) 0.097(7) Uiso 0.25 1 d P C 2
C5T C 0.0749(18) -0.064(2) 0.5509(15) 0.092(10) Uiso 0.25 1 d PD C 2
H5T1 H 0.0277 -0.1166 0.5539 0.110 Uiso 0.25 1 calc PR C 2
H5T2 H 0.0566 -0.0392 0.5154 0.110 Uiso 0.25 1 calc PR C 2
C6T C 0.186(2) 0.050(2) 0.6078(12) 0.058(7) Uiso 0.25 1 d P C 2
H6T1 H 0.1908 0.0969 0.5816 0.070 Uiso 0.25 1 calc PR C 2
H6T2 H 0.2153 0.0798 0.6442 0.070 Uiso 0.25 1 calc PR C 2
C7T C 0.1702(16) -0.0843(16) 0.5629(11) 0.056(7) Uiso 0.25 1 d PD C 2
H7T1 H 0.1914 -0.0888 0.5295 0.068 Uiso 0.25 1 calc PR C 2
H7T2 H 0.1725 -0.1420 0.5803 0.068 Uiso 0.25 1 calc PR C 2
C8T C 0.230(2) -0.0087(19) 0.5994(11) 0.040(8) Uiso 0.25 1 d PD C 2
H8T1 H 0.2580 -0.0323 0.6340 0.048 Uiso 0.25 1 calc PR C 2
H8T2 H 0.2813 0.0183 0.5837 0.048 Uiso 0.25 1 calc PR C 2
C7S C 0.6804(10) 0.4384(10) 0.0272(7) 0.056(4) Uiso 0.45 1 d P D 2
C8S C 0.6348(11) 0.5002(11) 0.0114(6) 0.075(4) Uiso 0.45 1 d P D 2
H8S1 H 0.6100 0.5212 0.0404 0.112 Uiso 0.45 1 calc PR D 2
H8S2 H 0.5830 0.4767 -0.0196 0.112 Uiso 0.45 1 calc PR D 2
H8S3 H 0.6760 0.5506 0.0012 0.112 Uiso 0.45 1 calc PR D 2
N4S N 0.7237(11) 0.3747(11) 0.0460(8) 0.076(4) Uiso 0.45 1 d P D 2
C1S C 0.8571(10) 0.8137(8) 0.2710(6) 0.060(3) Uani 0.50 1 d P E 2
C2S C 0.7562(8) 0.7776(8) 0.2476(5) 0.062(3) Uani 0.50 1 d P E 2
H2S1 H 0.7217 0.7826 0.2749 0.092 Uiso 0.50 1 calc PR E 2
H2S2 H 0.7484 0.7141 0.2352 0.092 Uiso 0.50 1 calc PR E 2
H2S3 H 0.7322 0.8124 0.2172 0.092 Uiso 0.50 1 calc PR E 2
N1S N 0.9268(10) 0.8439(10) 0.2862(5) 0.088(4) Uani 0.50 1 d P E 2
C3S C 0.7681(8) 0.5143(10) 0.1988(6) 0.079(4) Uani 0.50 1 d P F 2
H3S1 H 0.7313 0.5235 0.2244 0.118 Uiso 0.50 1 calc PR F 2
H3S2 H 0.7260 0.4942 0.1635 0.118 Uiso 0.50 1 calc PR F 2
H3S3 H 0.8089 0.5712 0.1962 0.118 Uiso 0.50 1 calc PR F 2
C4S C 0.8246(7) 0.4464(6) 0.2169(4) 0.036(2) Uani 0.50 1 d P F 2
N2S N 0.8679(8) 0.4004(6) 0.2349(5) 0.062(3) Uani 0.50 1 d P F 2
C5S C 0.6686(9) 0.3324(7) 0.2916(5) 0.061(3) Uani 0.50 1 d P G 2
H5S1 H 0.6607 0.3303 0.2527 0.091 Uiso 0.50 1 calc PR G 2
H5S2 H 0.6805 0.3953 0.3058 0.091 Uiso 0.50 1 calc PR G 2
H5S3 H 0.6116 0.3002 0.2996 0.091 Uiso 0.50 1 calc PR G 2
C6S C 0.7455(9) 0.2905(8) 0.3159(4) 0.053(3) Uani 0.50 1 d P G 2
N3S N 0.7983(10) 0.2490(9) 0.3313(5) 0.086(4) Uani 0.50 1 d P G 2
O1W O 0.7005(13) 0.3832(13) 0.0081(8) 0.087(5) Uiso 0.30 1 d P H 1
O2W O 0.5325(16) 0.0521(16) 0.4239(10) 0.069(6) Uiso 0.20 1 d P I 2
O3W O 0.6958(15) 0.4215(15) 0.0496(9) 0.067(5) Uiso 0.25 1 d P J 3
O4W O 0.5162(19) 0.002(2) 0.3620(11) 0.062(7) Uiso 0.15 1 d P K 4
O5W O 0.4325(19) 0.2027(19) 0.3978(10) 0.082(7) Uiso 0.20 1 d P L 5
O6W O 0.7414(18) 0.3897(18) 0.0726(12) 0.074(7) Uiso 0.20 1 d P M 6
O7W O 0.4806(14) 0.1318(15) 0.4243(8) 0.064(4) Uiso 0.25 1 d P N 3
O8W O 0.4956(13) 0.0750(13) 0.3321(7) 0.068(5) Uiso 0.25 1 d P O 5
N1 N 0.2857(3) 0.4518(3) 0.44004(16) 0.0377(9) Uani 1 1 d . . .
N2 N 0.2670(3) 0.3553(3) 0.35029(16) 0.0391(9) Uani 1 1 d . . .
N3 N -0.2959(3) 0.0385(3) -0.09155(15) 0.0365(9) Uani 1 1 d . . .
N4 N -0.4455(3) 0.0413(3) -0.17176(15) 0.0381(9) Uani 1 1 d . . .
N5 N 0.0809(3) 0.3614(3) 0.44790(16) 0.0377(9) Uani 1 1 d . . .
N6 N 0.1050(3) 0.4514(3) 0.36345(16) 0.0397(9) Uani 1 1 d . . .
N7 N -0.2080(3) 0.2311(2) -0.10178(15) 0.0342(8) Uani 1 1 d . . .
N8 N -0.2534(3) 0.1176(3) -0.18832(14) 0.0358(9) Uani 1 1 d . . .
N9 N 0.2271(3) 0.2445(3) 0.44047(18) 0.0426(10) Uani 1 1 d . . .
N10 N 0.0864(3) 0.2431(3) 0.3553(2) 0.0493(11) Uani 1 1 d . . .
N11 N -0.4111(3) 0.1935(3) -0.09008(15) 0.0373(9) Uani 1 1 d . . .
N12 N -0.3865(3) 0.2452(3) -0.18350(15) 0.0357(8) Uani 1 1 d . . .
O1 O 0.2028(3) 0.1893(3) 0.21762(16) 0.0734(13) Uani 1 1 d . . .
O2 O -0.0643(3) 0.0676(3) 0.02962(16) 0.0593(10) Uani 1 1 d . . .
O3 O 0.1769(3) 0.5971(3) 0.23873(14) 0.0538(9) Uani 1 1 d . . .
O4 O 0.0198(2) 0.4031(2) 0.04285(14) 0.0485(9) Uani 1 1 d . . .
O5 O -0.1277(3) 0.1057(3) 0.1947(2) 0.0900(17) Uani 1 1 d . . .
O6 O -0.4648(4) 0.0665(4) 0.04413(17) 0.0856(17) Uani 1 1 d . . .
F1 F 0.2505(4) 0.8087(4) 0.47607(19) 0.0611(14) Uani 0.65 1 d P P 1
F2 F 0.3662(6) 0.7697(8) 0.4443(6) 0.0660(18) Uani 0.65 1 d P P 1
F3 F 0.2101(4) 0.7177(3) 0.4017(2) 0.0686(15) Uani 0.65 1 d P P 1
F4 F 0.3019(12) 0.8192(9) 0.3630(5) 0.073(2) Uani 0.65 1 d P P 1
F5 F 0.1869(3) 0.8605(3) 0.3976(2) 0.0510(11) Uani 0.65 1 d P P 1
F6 F 0.3392(4) 0.9107(4) 0.4369(3) 0.0721(18) Uani 0.65 1 d P P 1
F1A F 0.301(3) 0.814(3) 0.3634(16) 0.124(3) Uiso 0.35 1 d P P 2
F2A F 0.2326(14) 0.7582(13) 0.4629(8) 0.124(3) Uiso 0.35 1 d P P 2
F3A F 0.1774(12) 0.8007(13) 0.3788(7) 0.124(3) Uiso 0.35 1 d P P 2
F4A F 0.2571(13) 0.6910(13) 0.3955(7) 0.124(3) Uiso 0.35 1 d P P 2
F5A F 0.2961(14) 0.8999(16) 0.4357(9) 0.124(3) Uiso 0.35 1 d P P 2
F6A F 0.372(2) 0.779(2) 0.4411(16) 0.124(3) Uiso 0.35 1 d P P 2
F7 F 0.6423(4) 0.5977(4) 0.4107(3) 0.0642(16) Uani 0.65 1 d P Q 1
F8 F 0.7736(8) 0.5441(9) 0.4013(7) 0.103(3) Uani 0.65 1 d P Q 1
F9 F 0.6430(5) 0.5201(5) 0.3357(4) 0.102(2) Uani 0.65 1 d P Q 1
F10 F 0.6514(5) 0.6820(5) 0.3360(4) 0.070(2) Uani 0.65 1 d P Q 1
F11 F 0.7673(5) 0.6983(5) 0.4027(3) 0.072(2) Uani 0.65 1 d P Q 1
F12 F 0.7729(5) 0.6158(6) 0.3281(3) 0.082(2) Uani 0.65 1 d P Q 1
F7A F 0.770(2) 0.545(2) 0.4024(11) 0.101(3) Uiso 0.35 1 d P Q 2
F8A F 0.6350(19) 0.6580(13) 0.3357(12) 0.101(3) Uiso 0.35 1 d PD Q 2
F9A F 0.6270(13) 0.5713(13) 0.3881(7) 0.101(3) Uiso 0.35 1 d P Q 2
F10A F 0.6680(12) 0.5491(11) 0.3144(7) 0.101(3) Uiso 0.35 1 d PD Q 2
F11A F 0.7988(14) 0.6504(13) 0.3455(8) 0.101(3) Uiso 0.35 1 d P Q 2
F12A F 0.7597(17) 0.6754(15) 0.4145(9) 0.101(3) Uiso 0.35 1 d P Q 2
P1 P 0.27546(10) 0.80895(11) 0.41884(6) 0.0532(4) Uani 1 1 d . . .
P2 P 0.70930(10) 0.60862(11) 0.36750(7) 0.0560(4) Uani 1 1 d . . .
P3 P 0.4849(2) 0.39299(13) 0.13958(10) 0.0525(5) Uani 0.80 1 d P R 1
F13 F 0.4436(4) 0.3119(3) 0.1704(2) 0.0846(16) Uani 0.80 1 d P R 1
F14 F 0.5354(3) 0.4452(3) 0.19651(18) 0.0676(12) Uani 0.80 1 d P R 1
F15 F 0.5735(4) 0.3448(3) 0.1437(2) 0.0866(16) Uani 0.80 1 d P R 1
F16 F 0.5280(5) 0.4733(3) 0.1109(2) 0.0874(18) Uani 0.80 1 d P R 1
F17 F 0.4377(5) 0.3366(4) 0.0847(2) 0.105(2) Uani 0.80 1 d P R 1
F18 F 0.3962(4) 0.4386(5) 0.1373(3) 0.098(2) Uani 0.80 1 d P R 1
P3A P 0.4269(11) 0.4068(9) 0.1206(6) 0.083(3) Uani 0.20 1 d P S 2
F13A F 0.3286(17) 0.3426(17) 0.1070(10) 0.103(3) Uiso 0.20 1 d P S 2
F14A F 0.451(2) 0.382(2) 0.0690(12) 0.103(3) Uiso 0.20 1 d P S 2
F15A F 0.536(2) 0.465(2) 0.1376(12) 0.103(3) Uiso 0.20 1 d P S 2
F16A F 0.3858(18) 0.4870(18) 0.0959(11) 0.103(3) Uiso 0.20 1 d P S 2
F17A F 0.477(2) 0.321(2) 0.1432(11) 0.103(3) Uiso 0.20 1 d P S 2
F18A F 0.416(2) 0.4310(19) 0.1747(12) 0.103(3) Uiso 0.20 1 d P S 2
P4 P 0.78977(17) 0.7271(2) 0.09521(15) 0.0619(7) Uani 0.70 1 d P T 1
F19 F 0.7212(4) 0.7119(5) 0.0360(3) 0.105(2) Uani 0.70 1 d P T 1
F20 F 0.8315(3) 0.6405(4) 0.0829(3) 0.0816(16) Uani 0.70 1 d P T 1
F21 F 0.7112(3) 0.6643(4) 0.1143(3) 0.0760(17) Uani 0.70 1 d P T 1
F22 F 0.8611(4) 0.7273(6) 0.1538(2) 0.0733(18) Uani 0.70 1 d P T 1
F23 F 0.7448(5) 0.8114(6) 0.1081(6) 0.166(5) Uani 0.70 1 d P T 1
F24 F 0.8681(4) 0.7877(5) 0.0735(4) 0.108(3) Uani 0.70 1 d P T 1
P4A P 0.8065(8) 0.7721(7) 0.1199(5) 0.095(3) Uani 0.30 1 d P U 2
F19A F 0.8864(15) 0.8398(15) 0.1182(9) 0.128(3) Uiso 0.30 1 d P U 2
F20A F 0.8261(17) 0.7070(19) 0.0710(9) 0.128(3) Uiso 0.30 1 d P U 2
F21A F 0.7408(18) 0.8071(19) 0.0671(9) 0.128(3) Uiso 0.30 1 d P U 2
F22A F 0.7202(18) 0.7078(17) 0.1311(10) 0.128(3) Uiso 0.30 1 d P U 2
F23A F 0.876(2) 0.728(2) 0.1740(11) 0.128(3) Uiso 0.30 1 d P U 2
F24A F 0.7894(15) 0.8351(15) 0.1589(9) 0.128(3) Uiso 0.30 1 d P U 2
Ni1 Ni 0.17598(4) 0.35212(4) 0.40089(3) 0.03826(18) Uani 1 1 d . . .
Ni2 Ni -0.33398(4) 0.14559(4) -0.13722(2) 0.03322(17) Uani 1 1 d . . .

loop_
_atom_site_aniso_label
_atom_site_aniso_U_11
_atom_site_aniso_U_22
_atom_site_aniso_U_33
_atom_site_aniso_U_23
_atom_site_aniso_U_13
_atom_site_aniso_U_12
C1 0.062(4) 0.045(3) 0.058(3) 0.000(3) 0.013(3) -0.001(3)
C2 0.042(3) 0.034(3) 0.055(3) 0.008(2) 0.010(2) 0.007(2)
C3 0.043(3) 0.033(3) 0.054(3) 0.012(2) 0.004(2) 0.000(2)
C4 0.034(2) 0.044(3) 0.048(3) 0.015(2) 0.011(2) 0.004(2)
C5 0.030(2) 0.037(3) 0.050(3) 0.015(2) 0.011(2) 0.009(2)
C6 0.040(3) 0.041(3) 0.052(3) 0.006(2) 0.018(2) 0.006(2)
C7 0.030(2) 0.039(3) 0.049(3) 0.014(2) 0.011(2) 0.014(2)
C8 0.031(2) 0.049(3) 0.057(3) 0.016(2) 0.014(2) 0.009(2)
C9 0.041(3) 0.062(4) 0.055(3) 0.013(3) 0.027(2) 0.015(3)
C10 0.042(3) 0.052(3) 0.046(3) 0.013(2) 0.018(2) 0.013(2)
C11 0.032(2) 0.045(3) 0.052(3) 0.003(2) 0.014(2) 0.007(2)
C12 0.065(4) 0.079(4) 0.053(3) 0.001(3) 0.027(3) 0.008(3)
C13 0.053(3) 0.055(3) 0.046(3) 0.002(2) 0.025(2) 0.011(3)
C14 0.061(4) 0.035(3) 0.081(4) 0.005(3) 0.011(3) 0.010(3)
C15 0.057(3) 0.047(3) 0.073(4) 0.024(3) 0.005(3) 0.014(3)
C16 0.040(3) 0.046(3) 0.054(3) 0.015(2) 0.015(2) 0.014(2)
C17 0.054(3) 0.045(3) 0.054(3) 0.014(2) 0.008(3) 0.009(3)
C18 0.058(3) 0.063(4) 0.052(3) 0.020(3) 0.017(3) 0.012(3)
C19 0.041(3) 0.047(3) 0.053(3) 0.016(2) 0.016(2) 0.010(2)
C20 0.037(2) 0.045(3) 0.045(3) 0.013(2) 0.019(2) 0.012(2)
C21 0.043(3) 0.045(3) 0.056(3) 0.014(2) 0.026(2) 0.015(2)
C22 0.042(3) 0.041(3) 0.049(3) 0.006(2) 0.024(2) 0.009(2)
C23 0.046(3) 0.034(3) 0.039(2) 0.008(2) 0.026(2) 0.008(2)
C24 0.041(3) 0.041(3) 0.038(3) 0.007(2) 0.017(2) 0.005(2)
C25 0.045(3) 0.039(3) 0.030(2) 0.0015(19) 0.018(2) 0.003(2)
C26 0.060(3) 0.041(3) 0.042(3) 0.004(2) 0.017(2) 0.000(3)
C27 0.064(4) 0.046(3) 0.048(3) -0.003(2) 0.005(3) -0.008(3)
C28 0.058(3) 0.061(4) 0.040(3) -0.001(3) 0.002(3) 0.002(3)
C29 0.054(3) 0.044(3) 0.036(3) 0.001(2) 0.011(2) 0.003(2)
C30 0.075(4) 0.071(5) 0.067(4) 0.000(3) -0.019(3) -0.002(4)
C31 0.052(3) 0.061(4) 0.072(4) 0.011(3) 0.033(3) 0.012(3)
C32 0.035(3) 0.044(3) 0.060(3) 0.002(2) 0.018(2) 0.004(2)
C33 0.037(3) 0.067(4) 0.067(4) 0.009(3) 0.029(3) 0.015(3)
C34 0.038(3) 0.060(4) 0.067(4) 0.006(3) 0.021(3) 0.019(3)
C35 0.031(2) 0.039(3) 0.049(3) -0.002(2) 0.015(2) 0.007(2)
C36 0.035(3) 0.041(3) 0.059(3) 0.003(2) 0.019(2) 0.010(2)
C37 0.035(2) 0.037(3) 0.052(3) -0.001(2) 0.014(2) 0.007(2)
C38 0.049(3) 0.056(3) 0.055(3) 0.007(3) 0.019(3) 0.024(3)
C39 0.055(3) 0.047(3) 0.058(3) 0.002(3) 0.010(3) 0.021(3)
C40 0.046(3) 0.039(3) 0.046(3) -0.003(2) 0.008(2) 0.000(2)
C41 0.033(2) 0.043(3) 0.049(3) 0.002(2) 0.013(2) 0.001(2)
C42 0.060(3) 0.044(3) 0.053(3) 0.000(2) 0.010(3) 0.001(3)
C43 0.047(3) 0.043(3) 0.046(3) 0.007(2) 0.007(2) -0.001(2)
C44 0.046(3) 0.059(4) 0.056(3) 0.000(3) 0.017(3) -0.005(3)
C45 0.039(3) 0.059(3) 0.046(3) 0.004(2) 0.009(2) -0.003(2)
C46 0.042(3) 0.037(3) 0.047(3) 0.005(2) 0.008(2) 0.003(2)
C47 0.038(3) 0.052(3) 0.062(3) 0.003(3) 0.013(2) 0.005(2)
C48 0.037(3) 0.053(3) 0.057(3) 0.009(3) 0.006(2) 0.004(2)
C49 0.031(2) 0.049(3) 0.054(3) 0.001(2) 0.011(2) 0.002(2)
C50 0.037(3) 0.040(3) 0.046(3) 0.009(2) 0.014(2) 0.009(2)
C51 0.039(3) 0.050(3) 0.054(3) 0.007(2) 0.015(2) 0.006(2)
C52 0.035(3) 0.058(3) 0.049(3) 0.007(2) 0.019(2) 0.007(2)
C53 0.036(2) 0.037(3) 0.046(3) 0.010(2) 0.018(2) 0.012(2)
C54 0.039(3) 0.034(3) 0.045(3) 0.004(2) 0.019(2) 0.008(2)
C55 0.038(3) 0.035(3) 0.042(3) 0.015(2) 0.019(2) 0.016(2)
C56 0.050(3) 0.047(3) 0.058(3) 0.020(2) 0.029(3) 0.019(2)
C57 0.063(3) 0.047(3) 0.055(3) 0.013(2) 0.039(3) 0.018(3)
C58 0.062(3) 0.047(3) 0.046(3) 0.013(2) 0.026(3) 0.026(3)
C59 0.049(3) 0.042(3) 0.036(3) 0.008(2) 0.010(2) 0.021(2)
C60 0.072(4) 0.074(4) 0.044(3) -0.001(3) 0.022(3) 0.027(3)
C61 0.054(3) 0.065(4) 0.089(5) 0.027(3) 0.023(3) 0.025(3)
C62 0.047(3) 0.046(3) 0.080(4) 0.012(3) 0.037(3) 0.016(3)
C63 0.071(4) 0.049(4) 0.079(4) 0.016(3) 0.044(4) 0.025(3)
C64 0.073(4) 0.034(3) 0.080(4) 0.002(3) 0.051(4) 0.012(3)
C65 0.044(3) 0.043(3) 0.063(3) -0.003(2) 0.034(3) 0.009(2)
C66 0.034(3) 0.044(3) 0.071(4) 0.005(2) 0.027(3) 0.012(2)
C67 0.047(3) 0.039(3) 0.075(4) -0.005(3) 0.037(3) 0.004(2)
C68 0.055(4) 0.048(4) 0.090(5) -0.015(3) 0.030(3) 0.003(3)
C69 0.058(4) 0.051(4) 0.113(6) -0.027(4) 0.030(4) -0.009(3)
C70 0.035(3) 0.057(4) 0.089(4) -0.022(3) 0.021(3) 0.000(3)
C71 0.036(3) 0.045(3) 0.084(4) -0.011(3) 0.024(3) 0.003(2)
C72 0.044(3) 0.068(4) 0.105(5) -0.033(4) 0.011(3) -0.007(3)
C73 0.057(4) 0.065(4) 0.099(5) -0.037(4) 0.029(4) -0.009(3)
C74 0.082(5) 0.067(5) 0.091(5) -0.040(4) 0.032(4) -0.011(4)
C75 0.087(5) 0.068(5) 0.073(4) -0.037(4) 0.034(4) -0.034(4)
C76 0.073(4) 0.089(5) 0.047(3) -0.032(3) 0.031(3) -0.040(4)
C77 0.066(4) 0.074(4) 0.065(4) -0.026(3) 0.031(3) -0.023(3)
C78 0.052(4) 0.070(5) 0.076(4) -0.034(4) 0.017(3) -0.015(3)
C79 0.055(4) 0.172(10) 0.048(4) -0.032(5) 0.031(3) -0.048(5)
C80 0.034(3) 0.093(5) 0.047(3) -0.026(3) 0.021(2) -0.014(3)
C81 0.032(3) 0.143(7) 0.066(4) -0.043(4) 0.023(3) 0.008(4)
C82 0.036(3) 0.086(5) 0.068(4) -0.025(3) 0.013(3) 0.020(3)
C83 0.025(2) 0.048(3) 0.048(3) -0.012(2) 0.011(2) 0.003(2)
C84 0.046(3) 0.058(3) 0.040(3) -0.005(2) 0.024(2) -0.008(2)
C85 0.027(2) 0.035(3) 0.048(3) -0.010(2) 0.010(2) 0.0017(19)
C86 0.048(3) 0.047(3) 0.061(3) -0.012(3) 0.004(3) 0.023(3)
C87 0.060(4) 0.044(3) 0.063(4) 0.000(3) -0.002(3) 0.024(3)
C88 0.041(3) 0.034(3) 0.050(3) 0.005(2) 0.005(2) 0.010(2)
C89 0.034(2) 0.034(3) 0.048(3) 0.008(2) 0.017(2) 0.008(2)
C90 0.062(3) 0.049(3) 0.055(3) 0.019(3) 0.008(3) 0.021(3)
O1T 0.037(5) 0.083(8) 0.076(7) 0.027(5) 0.034(5) 0.001(4)
C1S 0.070(8) 0.045(7) 0.085(9) 0.013(6) 0.059(7) 0.008(6)
C2S 0.071(8) 0.043(6) 0.094(9) 0.017(6) 0.056(7) 0.021(6)
N1S 0.087(9) 0.102(10) 0.084(9) 0.007(7) 0.051(8) -0.005(8)
C3S 0.039(6) 0.083(10) 0.105(11) 0.045(8) 0.004(7) 0.002(6)
C4S 0.036(5) 0.021(5) 0.049(6) 0.000(4) 0.022(4) -0.016(4)
N2S 0.076(7) 0.023(5) 0.100(8) 0.008(5) 0.050(6) 0.003(5)
C5S 0.093(9) 0.028(6) 0.060(7) 0.004(5) 0.010(6) 0.020(6)
C6S 0.076(8) 0.045(7) 0.038(6) -0.002(5) 0.024(6) -0.007(6)
N3S 0.100(10) 0.083(9) 0.079(8) 0.026(7) 0.020(7) 0.031(8)
N1 0.035(2) 0.032(2) 0.051(2) 0.0071(17) 0.0163(18) 0.0079(17)
N2 0.0279(19) 0.042(2) 0.050(2) 0.0048(19) 0.0150(17) 0.0071(17)
N3 0.042(2) 0.033(2) 0.035(2) 0.0063(16) 0.0134(17) 0.0053(17)
N4 0.043(2) 0.040(2) 0.034(2) 0.0029(17) 0.0169(18) 0.0049(18)
N5 0.0292(19) 0.031(2) 0.056(2) 0.0025(18) 0.0166(18) 0.0060(16)
N6 0.033(2) 0.037(2) 0.050(2) -0.0016(18) 0.0133(18) 0.0057(17)
N7 0.037(2) 0.031(2) 0.040(2) 0.0074(16) 0.0189(17) 0.0080(16)
N8 0.040(2) 0.040(2) 0.033(2) 0.0094(16) 0.0126(16) 0.0170(18)
N9 0.037(2) 0.035(2) 0.065(3) -0.0007(19) 0.028(2) 0.0105(18)
N10 0.032(2) 0.043(3) 0.076(3) -0.008(2) 0.025(2) 0.0024(19)
N11 0.033(2) 0.041(2) 0.038(2) -0.0061(17) 0.0153(17) -0.0031(17)
N12 0.0317(19) 0.032(2) 0.047(2) 0.0042(17) 0.0152(17) 0.0076(16)
O1 0.086(3) 0.076(3) 0.049(2) -0.006(2) 0.022(2) -0.019(2)
O2 0.044(2) 0.057(2) 0.067(2) 0.0276(19) -0.0017(18) 0.0011(18)
O3 0.049(2) 0.056(2) 0.049(2) 0.0057(17) 0.0098(17) -0.0087(18)
O4 0.0350(18) 0.054(2) 0.052(2) -0.0015(17) 0.0073(15) 0.0032(16)
O5 0.060(3) 0.077(3) 0.117(4) -0.051(3) 0.000(3) 0.010(2)
O6 0.086(4) 0.111(4) 0.042(2) -0.012(3) 0.029(2) -0.050(3)
F1 0.072(3) 0.083(4) 0.040(3) 0.010(3) 0.032(2) 0.019(3)
F2 0.037(3) 0.072(4) 0.106(5) 0.049(3) 0.033(3) 0.030(3)
F3 0.061(3) 0.042(3) 0.098(4) -0.010(3) 0.020(3) -0.001(2)
F4 0.113(5) 0.079(4) 0.064(3) 0.034(3) 0.066(3) 0.054(4)
F5 0.042(2) 0.048(3) 0.074(3) 0.017(2) 0.027(2) 0.018(2)
F6 0.047(3) 0.040(3) 0.122(5) -0.009(3) 0.018(3) -0.005(3)
F7 0.045(3) 0.071(4) 0.089(5) 0.012(3) 0.039(3) 0.015(3)
F8 0.052(3) 0.099(5) 0.199(8) 0.098(5) 0.075(4) 0.055(3)
F9 0.088(5) 0.072(5) 0.132(7) -0.032(4) 0.019(5) -0.011(4)
F10 0.047(4) 0.088(5) 0.086(4) 0.030(5) 0.023(3) 0.034(4)
F11 0.050(3) 0.067(5) 0.085(5) 0.016(3) 0.004(3) -0.006(3)
F12 0.080(5) 0.126(7) 0.068(4) 0.025(4) 0.044(4) 0.054(5)
P1 0.0430(8) 0.0636(10) 0.0575(9) 0.0138(7) 0.0213(7) 0.0076(7)
P2 0.0378(7) 0.0631(10) 0.0690(10) 0.0050(8) 0.0132(7) 0.0146(7)
P3 0.0675(14) 0.0301(11) 0.0689(13) -0.0059(8) 0.0385(12) 0.0033(10)
F13 0.123(4) 0.045(3) 0.109(4) -0.004(2) 0.087(4) -0.005(3)
F14 0.077(3) 0.050(2) 0.075(3) -0.010(2) 0.012(2) 0.019(2)
F15 0.091(3) 0.061(3) 0.136(4) 0.000(3) 0.073(3) 0.028(3)
F16 0.134(5) 0.049(3) 0.089(4) 0.018(3) 0.053(4) 0.005(3)
F17 0.166(6) 0.065(4) 0.080(4) -0.027(3) 0.040(4) -0.003(4)
F18 0.064(4) 0.092(5) 0.125(6) -0.035(4) -0.008(3) 0.032(3)
P3A 0.077(9) 0.068(8) 0.110(10) 0.003(6) 0.028(8) 0.022(6)
P4 0.0335(12) 0.0629(19) 0.092(2) 0.0145(15) 0.0165(13) 0.0155(12)
F19 0.049(3) 0.150(7) 0.111(5) 0.034(5) 0.000(3) 0.029(4)
F20 0.044(3) 0.084(4) 0.124(5) 0.017(4) 0.029(3) 0.015(3)
F21 0.031(2) 0.094(5) 0.110(5) 0.003(3) 0.030(3) 0.013(3)
F22 0.045(3) 0.103(4) 0.072(4) 0.010(4) 0.012(3) 0.019(3)
F23 0.064(4) 0.081(5) 0.333(15) -0.089(8) 0.013(7) 0.030(4)
F24 0.061(3) 0.097(5) 0.188(7) 0.099(5) 0.049(4) 0.033(3)
P4A 0.107(8) 0.064(5) 0.121(8) 0.019(5) 0.044(6) 0.008(5)
Ni1 0.0294(3) 0.0346(3) 0.0547(4) 0.0003(3) 0.0189(3) 0.0046(2)
Ni2 0.0361(3) 0.0332(3) 0.0349(3) 0.0057(2) 0.0170(2) 0.0065(2)

loop_
_atom_type_symbol
_atom_type_description
_atom_type_scat_dispersion_real
_atom_type_scat_dispersion_imag
_atom_type_scat_source
C C 0.0033 0.0016 'International Tables Vol C Tables 4.2.6.8 and 6.1.1.4'
N N 0.0061 0.0033 'International Tables Vol C Tables 4.2.6.8 and 6.1.1.4'
O O 0.0106 0.0060 'International Tables Vol C Tables 4.2.6.8 and 6.1.1.4'
F F 0.0171 0.0103 'International Tables Vol C Tables 4.2.6.8 and 6.1.1.4'
P P 0.1023 0.0942 'International Tables Vol C Tables 4.2.6.8 and 6.1.1.4'
Ni Ni 0.3393 1.1124 'International Tables Vol C Tables 4.2.6.8 and 6.1.1.4'
H H 0.0000 0.0000 'International Tables Vol C Tables 4.2.6.8 and 6.1.1.4'

loop_
_geom_angle_atom_site_label_1
_geom_angle_atom_site_label_2
_geom_angle_atom_site_label_3
_geom_angle
C2 C1 H1A 109.5
C2 C1 H1B 109.5
H1A C1 H1B 109.5
C2 C1 H1C 109.5
H1A C1 H1C 109.5
H1B C1 H1C 109.5
C3 C2 C6 116.4(5)
C3 C2 C1 122.8(5)
C6 C2 C1 120.7(5)
C2 C3 C4 120.8(5)
C2 C3 H3 119.6
C4 C3 H3 119.6
C3 C4 C5 119.1(5)
C3 C4 H4 120.4
C5 C4 H4 120.4
N1 C5 C4 120.9(5)
N1 C5 C7 115.2(4)
C4 C5 C7 123.8(4)
N1 C6 C2 124.3(5)
N1 C6 H6 117.9
C2 C6 H6 117.9
N2 C7 C8 119.5(5)
N2 C7 C5 115.5(4)
C8 C7 C5 124.9(4)
C9 C8 C7 119.7(5)
C9 C8 H8 120.2
C7 C8 H8 120.2
C8 C9 C10 120.3(5)
C8 C9 H9 119.9
C10 C9 H9 119.9
C9 C10 C11 117.0(5)
C9 C10 C12 123.0(5)
C11 C10 C12 120.0(5)
N2 C11 C10 123.4(5)
N2 C11 H11 118.3
C10 C11 H11 118.3
O1 C12 C10 108.9(5)
O1 C12 H12A 109.9
C10 C12 H12A 109.9
O1 C12 H12B 109.9
C10 C12 H12B 109.9
H12A C12 H12B 108.3
C18 C13 O1 116.8(5)
C18 C13 C14 119.4(5)
O1 C13 C14 123.7(5)
C15 C14 C13 118.8(5)
C15 C14 H14 120.6
C13 C14 H14 120.6
C14 C15 C16 122.0(5)
C14 C15 H15 119.0
C16 C15 H15 119.0
C17 C16 C15 118.9(5)
C17 C16 O2 124.0(5)
C15 C16 O2 117.0(5)
C16 C17 C18 119.5(5)
C16 C17 H17 120.3
C18 C17 H17 120.3
C13 C18 C17 121.3(5)
C13 C18 H18 119.3
C17 C18 H18 119.3
O2 C19 C20 108.7(4)
O2 C19 H19A 109.9
C20 C19 H19A 109.9
O2 C19 H19B 109.9
C20 C19 H19B 109.9
H19A C19 H19B 108.3
C24 C20 C21 117.0(5)
C24 C20 C19 120.9(5)
C21 C20 C19 122.1(4)
C22 C21 C20 120.2(5)
C22 C21 H21 119.9
C20 C21 H21 119.9
C21 C22 C23 119.2(5)
C21 C22 H22 120.4
C23 C22 H22 120.4
N3 C23 C22 120.4(5)
N3 C23 C25 115.4(4)
C22 C23 C25 124.1(4)
N3 C24 C20 123.2(5)
N3 C24 H24 118.4
C20 C24 H24 118.4
N4 C25 C26 120.5(5)
N4 C25 C23 116.0(4)
C26 C25 C23 123.4(4)
C27 C26 C25 119.7(5)
C27 C26 H26 120.1
C25 C26 H26 120.1
C26 C27 C28 119.8(5)
C26 C27 H27 120.1
C28 C27 H27 120.1
C29 C28 C27 116.9(5)
C29 C28 C30 121.7(5)
C27 C28 C30 121.4(5)
N4 C29 C28 123.9(5)
N4 C29 H29 118.0
C28 C29 H29 118.0
C28 C30 H30A 109.5
C28 C30 H30B 109.5
H30A C30 H30B 109.5
C28 C30 H30C 109.5
H30A C30 H30C 109.5
H30B C30 H30C 109.5
C32 C31 H31A 109.5
C32 C31 H31B 109.5
H31A C31 H31B 109.5
C32 C31 H31C 109.5
H31A C31 H31C 109.5
H31B C31 H31C 109.5
C33 C32 C36 116.3(5)
C33 C32 C31 123.8(5)
C36 C32 C31 120.0(5)
C34 C33 C32 120.7(5)
C34 C33 H33 119.7
C32 C33 H33 119.7
C33 C34 C35 119.3(5)
C33 C34 H34 120.4
C35 C34 H34 120.4
N5 C35 C34 120.4(5)
N5 C35 C37 115.8(4)
C34 C35 C37 123.7(4)
N5 C36 C32 123.9(5)
N5 C36 H36 118.1
C32 C36 H36 118.1
N6 C37 C38 120.5(5)
N6 C37 C35 115.5(4)
C38 C37 C35 123.9(4)
C39 C38 C37 119.3(5)
C39 C38 H38 120.4
C37 C38 H38 120.4
C38 C39 C40 120.9(5)
C38 C39 H39 119.6
C40 C39 H39 119.6
C41 C40 C39 116.2(5)
C41 C40 C42 121.6(5)
C39 C40 C42 122.1(5)
N6 C41 C40 124.0(5)
N6 C41 H41 118.0
C40 C41 H41 118.0
O3 C42 C40 114.8(5)
O3 C42 H42A 108.6
C40 C42 H42A 108.6
O3 C42 H42B 108.6
C40 C42 H42B 108.6
H42A C42 H42B 107.6
C48 C43 C44 119.4(5)
C48 C43 O3 115.5(5)
C44 C43 O3 125.2(5)
C43 C44 C45 120.9(5)
C43 C44 H44 119.5
C45 C44 H44 119.5
C46 C45 C44 119.7(5)
C46 C45 H45 120.1
C44 C45 H45 120.1
C45 C46 O4 125.1(4)
C45 C46 C47 119.9(5)
O4 C46 C47 115.0(5)
C48 C47 C46 119.8(5)
C48 C47 H47 120.1
C46 C47 H47 120.1
C43 C48 C47 120.3(5)
C43 C48 H48 119.9
C47 C48 H48 119.9
O4 C49 C50 108.1(4)
O4 C49 H49A 110.1
C50 C49 H49A 110.1
O4 C49 H49B 110.1
C50 C49 H49B 110.1
H49A C49 H49B 108.4
C51 C50 C54 117.1(5)
C51 C50 C49 122.6(5)
C54 C50 C49 120.3(4)
C50 C51 C52 119.7(5)
C50 C51 H51 120.2
C52 C51 H51 120.2
C53 C52 C51 119.7(5)
C53 C52 H52 120.2
C51 C52 H52 120.2
N7 C53 C52 120.8(4)
N7 C53 C55 116.2(4)
C52 C53 C55 123.0(4)
N7 C54 C50 124.1(4)
N7 C54 H54 118.0
C50 C54 H54 118.0
N8 C55 C56 121.2(5)
N8 C55 C53 115.2(4)
C56 C55 C53 123.5(5)
C57 C56 C55 119.2(5)
C57 C56 H56 120.4
C55 C56 H56 120.4
C56 C57 C58 120.3(5)
C56 C57 H57 119.9
C58 C57 H57 119.9
C59 C58 C57 116.9(5)
C59 C58 C60 119.8(5)
C57 C58 C60 123.3(5)
N8 C59 C58 123.0(5)
N8 C59 H59 118.5
C58 C59 H59 118.5
C58 C60 H60A 109.5
C58 C60 H60B 109.5
H60A C60 H60B 109.5
C58 C60 H60C 109.5
H60A C60 H60C 109.5
H60B C60 H60C 109.5
C62 C61 H61A 109.5
C62 C61 H61B 109.5
H61A C61 H61B 109.5
C62 C61 H61C 109.5
H61A C61 H61C 109.5
H61B C61 H61C 109.5
C63 C62 C66 116.0(6)
C63 C62 C61 123.0(5)
C66 C62 C61 121.0(5)
C64 C63 C62 120.9(6)
C64 C63 H63 119.5
C62 C63 H63 119.5
C63 C64 C65 119.4(6)
C63 C64 H64 120.3
C65 C64 H64 120.3
N9 C65 C64 120.5(5)
N9 C65 C67 115.4(5)
C64 C65 C67 124.0(5)
N9 C66 C62 124.5(5)
N9 C66 H66 117.8
C62 C66 H66 117.8
N10 C67 C68 120.7(6)
N10 C67 C65 115.5(5)
C68 C67 C65 123.8(5)
C69 C68 C67 119.3(6)
C69 C68 H68 120.4
C67 C68 H68 120.4
C70 C69 C68 119.8(6)
C70 C69 H69 120.1
C68 C69 H69 120.1
C71 C70 C69 117.1(6)
C71 C70 C72 119.0(6)
C69 C70 C72 123.9(6)
N10 C71 C70 124.2(6)
N10 C71 H71 117.9
C70 C71 H71 117.9
O5 C72 C70 107.8(6)
O5 C72 H72A 110.1
C70 C72 H72A 110.1
O5 C72 H72B 110.1
C70 C72 H72B 110.1
H72A C72 H72B 108.5
C74 C73 O5 114.5(7)
C74 C73 C78 121.0(7)
O5 C73 C78 124.5(6)
C73 C74 C75 119.1(8)
C73 C74 H74 120.4
C75 C74 H74 120.4
C76 C75 C74 119.7(6)
C76 C75 H75 120.1
C74 C75 H75 120.1
C75 C76 O6 115.3(6)
C75 C76 C77 121.4(7)
O6 C76 C77 123.3(8)
C78 C77 C76 118.4(8)
C78 C77 H77 120.8
C76 C77 H77 120.8
C77 C78 C73 120.1(6)
C77 C78 H78 120.0
C73 C78 H78 120.0
O6 C79 C80 115.2(6)
O6 C79 H79A 108.5
C80 C79 H79A 108.5
O6 C79 H79B 108.5
C80 C79 H79B 108.5
H79A C79 H79B 107.5
C81 C80 C84 117.9(6)
C81 C80 C79 121.5(6)
C84 C80 C79 120.4(7)
C82 C81 C80 120.6(5)
C82 C81 H81 119.7
C80 C81 H81 119.7
C81 C82 C83 119.0(6)
C81 C82 H82 120.5
C83 C82 H82 120.5
N11 C83 C82 120.7(5)
N11 C83 C85 115.5(4)
C82 C83 C85 123.7(5)
N11 C84 C80 121.4(6)
N11 C84 H84 119.3
C80 C84 H84 119.3
N12 C85 C86 120.8(5)
N12 C85 C83 115.7(4)
C86 C85 C83 123.4(4)
C87 C86 C85 119.8(5)
C87 C86 H86 120.1
C85 C86 H86 120.1
C86 C87 C88 120.7(5)
C86 C87 H87 119.7
C88 C87 H87 119.7
C89 C88 C87 115.8(5)
C89 C88 C90 121.2(4)
C87 C88 C90 123.0(5)
N12 C89 C88 124.2(4)
N12 C89 H89 117.9
C88 C89 H89 117.9
C88 C90 H90A 109.5
C88 C90 H90B 109.5
H90A C90 H90B 109.5
C88 C90 H90C 109.5
H90A C90 H90C 109.5
H90B C90 H90C 109.5
C9T O3T C11T 113.9(14)
O3T C9T C12T 106.3(13)
O3T C9T H9T1 110.5
C12T C9T H9T1 110.5
O3T C9T H9T2 110.5
C12T C9T H9T2 110.5
H9T1 C9T H9T2 108.7
C11T C10T C12T 103.8(14)
C11T C10T H10A 111.0
C12T C10T H10A 111.0
C11T C10T H10B 111.0
C12T C10T H10B 111.0
H10A C10T H10B 109.0
O3T C11T C10T 105.4(14)
O3T C11T H11A 110.7
C10T C11T H11A 110.7
O3T C11T H11B 110.7
C10T C11T H11B 110.7
H11A C11T H11B 108.8
C9T C12T C10T 102.5(13)
C9T C12T H12C 111.3
C10T C12T H12C 111.3
C9T C12T H12D 111.3
C10T C12T H12D 111.3
H12C C12T H12D 109.2
C4T O1T C1T 108.7(13)
C2T C1T O1T 108.2(14)
C2T C1T H1T1 110.1
O1T C1T H1T1 110.1
C2T C1T H1T2 110.1
O1T C1T H1T2 110.1
H1T1 C1T H1T2 108.4
C1T C2T C3T 103.3(14)
C1T C2T H2T1 111.1
C3T C2T H2T1 111.1
C1T C2T H2T2 111.1
C3T C2T H2T2 111.1
H2T1 C2T H2T2 109.1
C4T C3T C2T 95.5(13)
C4T C3T H3T1 112.6
C2T C3T H3T1 112.6
C4T C3T H3T2 112.6
C2T C3T H3T2 112.6
H3T1 C3T H3T2 110.1
O1T C4T C3T 114.5(16)
O1T C4T H4T1 108.6
C3T C4T H4T1 108.6
O1T C4T H4T2 108.6
C3T C4T H4T2 108.6
H4T1 C4T H4T2 107.6
C6T O2T C5T 100(2)
C7T C5T O2T 96(2)
C7T C5T H5T1 112.6
O2T C5T H5T1 112.6
C7T C5T H5T2 112.6
O2T C5T H5T2 112.6
H5T1 C5T H5T2 110.1
C8T C6T O2T 112(3)
C8T C6T H6T1 109.1
O2T C6T H6T1 109.1
C8T C6T H6T2 109.1
O2T C6T H6T2 109.1
H6T1 C6T H6T2 107.9
C5T C7T C8T 106(2)
C5T C7T H7T1 110.6
C8T C7T H7T1 110.6
C5T C7T H7T2 110.6
C8T C7T H7T2 110.6
H7T1 C7T H7T2 108.7
C6T C8T C7T 113(3)
C6T C8T H8T1 109.0
C7T C8T H8T1 109.0
C6T C8T H8T2 109.0
C7T C8T H8T2 109.0
H8T1 C8T H8T2 107.8
C8S C7S N4S 175.9(19)
C7S C8S H8S1 109.5
C7S C8S H8S2 109.5
H8S1 C8S H8S2 109.5
C7S C8S H8S3 109.5
H8S1 C8S H8S3 109.5
H8S2 C8S H8S3 109.5
N1S C1S C2S 175.4(16)
C1S C2S H2S1 109.5
C1S C2S H2S2 109.5
H2S1 C2S H2S2 109.5
C1S C2S H2S3 109.5
H2S1 C2S H2S3 109.5
H2S2 C2S H2S3 109.5
C4S C3S H3S1 109.5
C4S C3S H3S2 109.5
H3S1 C3S H3S2 109.5
C4S C3S H3S3 109.5
H3S1 C3S H3S3 109.5
H3S2 C3S H3S3 109.5
N2S C4S C3S 173.1(13)
C6S C5S H5S1 109.5
C6S C5S H5S2 109.5
H5S1 C5S H5S2 109.5
C6S C5S H5S3 109.5
H5S1 C5S H5S3 109.5
H5S2 C5S H5S3 109.5
N3S C6S C5S 171.4(14)
C6 N1 C5 118.4(4)
C6 N1 Ni1 125.3(3)
C5 N1 Ni1 116.1(3)
C11 N2 C7 120.0(4)
C11 N2 Ni1 125.2(3)
C7 N2 Ni1 114.7(3)
C24 N3 C23 119.6(4)
C24 N3 Ni2 126.1(3)
C23 N3 Ni2 113.9(3)
C29 N4 C25 119.1(4)
C29 N4 Ni2 126.8(3)
C25 N4 Ni2 114.0(3)
C36 N5 C35 119.4(4)
C36 N5 Ni1 125.4(3)
C35 N5 Ni1 114.3(3)
C41 N6 C37 119.2(4)
C41 N6 Ni1 126.0(3)
C37 N6 Ni1 114.6(3)
C54 N7 C53 118.6(4)
C54 N7 Ni2 127.5(3)
C53 N7 Ni2 113.7(3)
C55 N8 C59 119.4(4)
C55 N8 Ni2 115.4(3)
C59 N8 Ni2 125.1(3)
C66 N9 C65 118.5(5)
C66 N9 Ni1 126.7(3)
C65 N9 Ni1 114.7(4)
C71 N10 C67 118.8(5)
C71 N10 Ni1 125.2(4)
C67 N10 Ni1 115.0(4)
C83 N11 C84 120.1(4)
C83 N11 Ni2 115.0(3)
C84 N11 Ni2 124.7(4)
C85 N12 C89 118.7(4)
C85 N12 Ni2 114.5(3)
C89 N12 Ni2 126.7(3)
C13 O1 C12 120.0(4)
C16 O2 C19 118.0(4)
C43 O3 C42 117.6(4)
C46 O4 C49 116.9(4)
C73 O5 C72 115.7(6)
C76 O6 C79 118.3(6)
F5A P1 F3 154.2(9)
F5A P1 F3A 102.4(11)
F3 P1 F3A 57.9(7)
F5A P1 F6A 101.5(17)
F3 P1 F6A 101.8(14)
F3A P1 F6A 153.4(17)
F5A P1 F1A 100.1(18)
F3 P1 F1A 92.1(17)
F3A P1 F1A 78.0(17)
F6A P1 F1A 87(2)
F5A P1 F2 105.7(10)
F3 P1 F2 96.6(5)
F3A P1 F2 151.2(9)
F1A P1 F2 91.0(16)
F5A P1 F2A 106.2(11)
F3 P1 F2A 62.1(7)
F3A P1 F2A 92.4(10)
F6A P1 F2A 92.0(14)
F1A P1 F2A 153.4(17)
F2 P1 F2A 85.7(8)
F5A P1 F4 97.2(11)
F3 P1 F4 94.7(7)
F3A P1 F4 78.1(9)
F6A P1 F4 87.6(15)
F2 P1 F4 92.3(7)
F2A P1 F4 156.2(9)
F5A P1 F1 77.5(9)
F3 P1 F1 90.1(3)
F3A P1 F1 102.4(7)
F6A P1 F1 93.9(14)
F1A P1 F1 177.6(16)
F2 P1 F1 89.7(5)
F4 P1 F1 174.6(6)
F5A P1 F5 67.5(9)
F3 P1 F5 89.7(3)
F6A P1 F5 168.5(14)
F1A P1 F5 92.0(15)
F2 P1 F5 173.0(6)
F2A P1 F5 94.4(7)
F4 P1 F5 90.4(5)
F1 P1 F5 87.1(3)
F3 P1 F6 175.9(3)
F3A P1 F6 118.6(8)
F6A P1 F6 82.2(14)
F1A P1 F6 89.0(17)
F2 P1 F6 87.4(5)
F2A P1 F6 117.1(8)
F4 P1 F6 86.4(7)
F1 P1 F6 88.7(4)
F5 P1 F6 86.4(3)
F5A P1 F4A 175.5(10)
F3A P1 F4A 80.3(9)
F6A P1 F4A 75.1(16)
F1A P1 F4A 76.8(16)
F2 P1 F4A 71.2(8)
F2A P1 F4A 77.1(9)
F4 P1 F4A 79.8(8)
F1 P1 F4A 105.5(6)
F5 P1 F4A 115.6(6)
F6 P1 F4A 153.8(6)
F9A P2 F12A 97.8(11)
F9A P2 F8A 78.7(13)
F12A P2 F8A 102.9(13)
F9A P2 F12 156.1(7)
F12A P2 F12 106.0(9)
F8A P2 F12 97.6(11)
F9A P2 F10A 91.0(9)
F12A P2 F10A 170.8(10)
F8A P2 F10A 76.2(9)
F12 P2 F10A 65.3(7)
F9A P2 F7A 91.1(14)
F12A P2 F7A 81.3(13)
F8A P2 F7A 169.3(15)
F12 P2 F7A 90.5(11)
F10A P2 F7A 101.2(12)
F9A P2 F9 63.5(7)
F12A P2 F9 158.4(9)
F8A P2 F9 84.6(10)
F12 P2 F9 92.7(4)
F7A P2 F9 88.1(11)
F9A P2 F11 110.4(7)
F8A P2 F11 93.1(9)
F12 P2 F11 93.3(4)
F10A P2 F11 153.9(7)
F7A P2 F11 93.3(11)
F9 P2 F11 173.8(4)
F9A P2 F8 93.1(9)
F12A P2 F8 82.2(11)
F8A P2 F8 170.7(11)
F12 P2 F8 88.2(5)
F10A P2 F8 100.0(9)
F9 P2 F8 87.9(7)
F11 P2 F8 93.7(7)
F9A P2 F11A 179.3(10)
F12A P2 F11A 81.6(10)
F8A P2 F11A 101.1(13)
F10A P2 F11A 89.6(9)
F7A P2 F11A 89.2(14)
F9 P2 F11A 117.2(7)
F11 P2 F11A 68.9(7)
F8 P2 F11A 87.2(9)
F9A P2 F10 89.8(8)
F12A P2 F10 93.0(9)
F12 P2 F10 91.0(4)
F10A P2 F10 84.4(8)
F7A P2 F10 174.3(11)
F9 P2 F10 97.4(5)
F11 P2 F10 81.1(5)
F8 P2 F10 174.7(7)
F11A P2 F10 89.8(8)
F12A P2 F7 74.3(9)
F8A P2 F7 84.2(11)
F12 P2 F7 178.0(4)
F10A P2 F7 114.5(7)
F7A P2 F7 87.6(11)
F9 P2 F7 86.6(4)
F11 P2 F7 87.4(4)
F8 P2 F7 89.9(5)
F11A P2 F7 155.9(7)
F10 P2 F7 91.0(4)
F16 P3 F17 92.0(4)
F16 P3 F18 90.2(4)
F17 P3 F18 92.6(4)
F16 P3 F13 178.2(4)
F17 P3 F13 89.6(3)
F18 P3 F13 90.7(4)
F16 P3 F14 90.1(3)
F17 P3 F14 176.6(4)
F18 P3 F14 90.0(3)
F13 P3 F14 88.3(3)
F16 P3 F15 91.8(3)
F17 P3 F15 88.1(4)
F18 P3 F15 177.9(4)
F13 P3 F15 87.3(3)
F14 P3 F15 89.2(3)
F18A P3A F14A 173(2)
F18A P3A F16A 93.2(18)
F14A P3A F16A 91.2(16)
F18A P3A F13A 90.4(17)
F14A P3A F13A 95.2(16)
F16A P3A F13A 93.0(16)
F18A P3A F17A 91.2(17)
F14A P3A F17A 84.1(17)
F16A P3A F17A 174.8(19)
F13A P3A F17A 89.7(15)
F18A P3A F15A 89.6(17)
F14A P3A F15A 84.3(18)
F16A P3A F15A 93.3(16)
F13A P3A F15A 173.7(19)
F17A P3A F15A 83.9(18)
F21 P4 F24 177.4(5)
F21 P4 F20 89.3(3)
F24 P4 F20 89.0(4)
F21 P4 F23 88.4(5)
F24 P4 F23 93.3(6)
F20 P4 F23 177.7(5)
F21 P4 F19 87.2(4)
F24 P4 F19 90.8(4)
F20 P4 F19 89.0(4)
F23 P4 F19 90.7(5)
F21 P4 F22 90.2(4)
F24 P4 F22 91.5(4)
F20 P4 F22 82.9(4)
F23 P4 F22 97.2(6)
F19 P4 F22 171.6(5)
F19A P4A F24A 85.9(14)
F19A P4A F22A 170.0(16)
F24A P4A F22A 84.5(14)
F19A P4A F21A 92.4(13)
F24A P4A F21A 96.2(14)
F22A P4A F21A 91.5(14)
F19A P4A F20A 91.0(13)
F24A P4A F20A 174.7(14)
F22A P4A F20A 98.7(14)
F21A P4A F20A 79.5(14)
F19A P4A F23A 89.2(15)
F24A P4A F23A 87.0(15)
F22A P4A F23A 87.4(15)
F21A P4A F23A 176.5(17)
F20A P4A F23A 97.3(14)
N1 Ni1 N10 168.37(15)
N1 Ni1 N9 96.49(16)
N10 Ni1 N9 78.91(18)
N1 Ni1 N6 89.66(15)
N10 Ni1 N6 96.19(17)
N9 Ni1 N6 171.16(15)
N1 Ni1 N2 78.27(15)
N10 Ni1 N2 91.14(16)
N9 Ni1 N2 91.99(15)
N6 Ni1 N2 95.48(15)
N1 Ni1 N5 100.34(15)
N10 Ni1 N5 90.68(16)
N9 Ni1 N5 94.04(15)
N6 Ni1 N5 78.56(15)
N2 Ni1 N5 173.93(15)
N11 Ni2 N8 171.13(15)
N11 Ni2 N12 79.25(15)
N8 Ni2 N12 93.11(14)
N11 Ni2 N7 96.42(14)
N8 Ni2 N7 79.32(15)
N12 Ni2 N7 92.86(15)
N11 Ni2 N3 97.76(15)
N8 Ni2 N3 90.27(14)
N12 Ni2 N3 173.88(15)
N7 Ni2 N3 92.78(15)
N11 Ni2 N4 91.03(15)
N8 Ni2 N4 94.26(15)
N12 Ni2 N4 95.81(15)
N7 Ni2 N4 169.49(15)
N3 Ni2 N4 78.83(15)

loop_
_geom_bond_atom_site_label_1
_geom_bond_atom_site_label_2
_geom_bond_distance
C1 C2 1.519(8)
C1 H1A 0.9800
C1 H1B 0.9800
C1 H1C 0.9800
C2 C3 1.381(7)
C2 C6 1.387(7)
C3 C4 1.387(7)
C3 H3 0.9500
C4 C5 1.393(7)
C4 H4 0.9500
C5 N1 1.352(6)
C5 C7 1.473(7)
C6 N1 1.349(6)
C6 H6 0.9500
C7 N2 1.350(6)
C7 C8 1.408(7)
C8 C9 1.378(8)
C8 H8 0.9500
C9 C10 1.380(8)
C9 H9 0.9500
C10 C11 1.394(7)
C10 C12 1.509(8)
C11 N2 1.329(6)
C11 H11 0.9500
C12 O1 1.426(7)
C12 H12A 0.9900
C12 H12B 0.9900
C13 C18 1.374(8)
C13 O1 1.378(7)
C13 C14 1.390(8)
C14 C15 1.372(8)
C14 H14 0.9500
C15 C16 1.380(8)
C15 H15 0.9500
C16 C17 1.378(7)
C16 O2 1.380(6)
C17 C18 1.380(8)
C17 H17 0.9500
C18 H18 0.9500
C19 O2 1.421(6)
C19 C20 1.496(7)
C19 H19A 0.9900
C19 H19B 0.9900
C20 C24 1.384(7)
C20 C21 1.388(7)
C21 C22 1.376(7)
C21 H21 0.9500
C22 C23 1.391(7)
C22 H22 0.9500
C23 N3 1.348(6)
C23 C25 1.483(7)
C24 N3 1.331(6)
C24 H24 0.9500
C25 N4 1.350(6)
C25 C26 1.385(7)
C26 C27 1.381(8)
C26 H26 0.9500
C27 C28 1.386(8)
C27 H27 0.9500
C28 C29 1.385(8)
C28 C30 1.517(8)
C29 N4 1.326(6)
C29 H29 0.9500
C30 H30A 0.9800
C30 H30B 0.9800
C30 H30C 0.9800
C31 C32 1.507(8)
C31 H31A 0.9800
C31 H31B 0.9800
C31 H31C 0.9800
C32 C33 1.380(7)
C32 C36 1.401(7)
C33 C34 1.378(8)
C33 H33 0.9500
C34 C35 1.398(7)
C34 H34 0.9500
C35 N5 1.345(6)
C35 C37 1.482(7)
C36 N5 1.325(6)
C36 H36 0.9500
C37 N6 1.358(6)
C37 C38 1.395(7)
C38 C39 1.371(8)
C38 H38 0.9500
C39 C40 1.394(8)
C39 H39 0.9500
C40 C41 1.392(7)
C40 C42 1.488(8)
C41 N6 1.329(6)
C41 H41 0.9500
C42 O3 1.437(7)
C42 H42A 0.9900
C42 H42B 0.9900
C43 C48 1.374(8)
C43 C44 1.381(7)
C43 O3 1.396(6)
C44 C45 1.386(7)
C44 H44 0.9500
C45 C46 1.369(7)
C45 H45 0.9500
C46 O4 1.387(6)
C46 C47 1.393(7)
C47 C48 1.390(8)
C47 H47 0.9500
C48 H48 0.9500
C49 O4 1.423(6)
C49 C50 1.507(7)
C49 H49A 0.9900
C49 H49B 0.9900
C50 C51 1.380(7)
C50 C54 1.392(7)
C51 C52 1.392(7)
C51 H51 0.9500
C52 C53 1.384(7)
C52 H52 0.9500
C53 N7 1.358(6)
C53 C55 1.484(7)
C54 N7 1.329(6)
C54 H54 0.9500
C55 N8 1.338(6)
C55 C56 1.390(6)
C56 C57 1.386(8)
C56 H56 0.9500
C57 C58 1.393(8)
C57 H57 0.9500
C58 C59 1.392(7)
C58 C60 1.502(8)
C59 N8 1.351(6)
C59 H59 0.9500
C60 H60A 0.9800
C60 H60B 0.9800
C60 H60C 0.9800
C61 C62 1.489(9)
C61 H61A 0.9800
C61 H61B 0.9800
C61 H61C 0.9800
C62 C63 1.388(9)
C62 C66 1.394(8)
C63 C64 1.363(9)
C63 H63 0.9500
C64 C65 1.401(8)
C64 H64 0.9500
C65 N9 1.356(7)
C65 C67 1.473(8)
C66 N9 1.328(7)
C66 H66 0.9500
C67 N10 1.360(7)
C67 C68 1.395(8)
C68 C69 1.390(10)
C68 H68 0.9500
C69 C70 1.390(10)
C69 H69 0.9500
C70 C71 1.386(8)
C70 C72 1.499(10)
C71 N10 1.329(7)
C71 H71 0.9500
C72 O5 1.415(7)
C72 H72A 0.9900
C72 H72B 0.9900
C73 C74 1.384(9)
C73 O5 1.384(9)
C73 C78 1.386(10)
C74 C75 1.395(11)
C74 H74 0.9500
C75 C76 1.368(11)
C75 H75 0.9500
C76 O6 1.389(8)
C76 C77 1.405(9)
C77 C78 1.384(9)
C77 H77 0.9500
C78 H78 0.9500
C79 O6 1.407(11)
C79 C80 1.514(10)
C79 H79A 0.9900
C79 H79B 0.9900
C80 C81 1.388(10)
C80 C84 1.394(7)
C81 C82 1.374(10)
C81 H81 0.9500
C82 C83 1.398(7)
C82 H82 0.9500
C83 N11 1.344(6)
C83 C85 1.481(7)
C84 N11 1.357(6)
C84 H84 0.9500
C85 N12 1.340(6)
C85 C86 1.385(7)
C86 C87 1.371(8)
C86 H86 0.9500
C87 C88 1.393(7)
C87 H87 0.9500
C88 C89 1.388(6)
C88 C90 1.489(7)
C89 N12 1.345(6)
C89 H89 0.9500
C90 H90A 0.9800
C90 H90B 0.9800
C90 H90C 0.9800
O3T C9T 1.333(9)
O3T C11T 1.373(9)
C9T C12T 1.477(10)
C9T H9T1 0.9900
C9T H9T2 0.9900
C10T C11T 1.483(10)
C10T C12T 1.491(10)
C10T H10A 0.9900
C10T H10B 0.9900
C11T H11A 0.9900
C11T H11B 0.9900
C12T H12C 0.9900
C12T H12D 0.9900
O1T C4T 1.27(2)
O1T C1T 1.47(2)
C1T C2T 1.36(2)
C1T H1T1 0.9900
C1T H1T2 0.9900
C2T C3T 1.65(2)
C2T H2T1 0.9900
C2T H2T2 0.9900
C3T C4T 1.50(2)
C3T H3T1 0.9900
C3T H3T2 0.9900
C4T H4T1 0.9900
C4T H4T2 0.9900
O2T C6T 1.32(4)
O2T C5T 1.75(4)
C5T C7T 1.473(10)
C5T H5T1 0.9900
C5T H5T2 0.9900
C6T C8T 1.23(4)
C6T H6T1 0.9900
C6T H6T2 0.9900
C7T C8T 1.477(10)
C7T H7T1 0.9900
C7T H7T2 0.9900
C8T H8T1 0.9900
C8T H8T2 0.9900
C7S C8S 1.26(2)
C7S N4S 1.28(2)
C8S H8S1 0.9800
C8S H8S2 0.9800
C8S H8S3 0.9800
C1S N1S 1.043(17)
C1S C2S 1.487(19)
C2S H2S1 0.9800
C2S H2S2 0.9800
C2S H2S3 0.9800
C3S C4S 1.450(17)
C3S H3S1 0.9800
C3S H3S2 0.9800
C3S H3S3 0.9800
C4S N2S 1.066(13)
C5S C6S 1.425(18)
C5S H5S1 0.9800
C5S H5S2 0.9800
C5S H5S3 0.9800
C6S N3S 1.094(16)
N1 Ni1 2.068(4)
N2 Ni1 2.102(4)
N3 Ni2 2.094(4)
N4 Ni2 2.095(4)
N5 Ni1 2.104(4)
N6 Ni1 2.098(4)
N7 Ni2 2.087(4)
N8 Ni2 2.073(4)
N9 Ni1 2.089(4)
N10 Ni1 2.070(4)
N11 Ni2 2.063(4)
N12 Ni2 2.077(4)
F1 P1 1.609(5)
F2 P1 1.576(8)
F3 P1 1.535(5)
F4 P1 1.589(9)
F5 P1 1.635(4)
F6 P1 1.655(6)
F1A P1 1.57(4)
F2A P1 1.59(2)
F3A P1 1.560(17)
F4A P1 1.816(19)
F5A P1 1.39(2)
F6A P1 1.56(3)
F7 P2 1.668(6)
F8 P2 1.605(11)
F9 P2 1.596(7)
F10 P2 1.629(8)
F11 P2 1.603(9)
F12 P2 1.548(6)
F7A P2 1.58(3)
F8A P2 1.52(3)
F9A P2 1.49(2)
F10A P2 1.549(17)
F11A P2 1.62(2)
F12A P2 1.51(3)
P3 F16 1.564(5)
P3 F17 1.574(6)
P3 F18 1.585(6)
P3 F13 1.595(5)
P3 F14 1.596(5)
P3 F15 1.600(5)
P3A F18A 1.49(3)
P3A F14A 1.51(3)
P3A F16A 1.53(3)
P3A F13A 1.58(3)
P3A F17A 1.64(3)
P3A F15A 1.67(4)
P4 F21 1.570(6)
P4 F24 1.586(6)
P4 F20 1.595(7)
P4 F23 1.597(6)
P4 F19 1.606(7)
P4 F22 1.623(6)
P4A F19A 1.45(2)
P4A F24A 1.46(2)
P4A F22A 1.57(3)
P4A F21A 1.63(3)
P4A F20A 1.69(2)
P4A F23A 1.74(3)

loop_
_geom_torsion_atom_site_label_1
_geom_torsion_atom_site_label_2
_geom_torsion_atom_site_label_3
_geom_torsion_atom_site_label_4
_geom_torsion
C6 C2 C3 C4 -0.3(7)
C1 C2 C3 C4 -178.7(5)
C2 C3 C4 C5 1.7(7)
C3 C4 C5 N1 -2.2(7)
C3 C4 C5 C7 174.8(4)
C3 C2 C6 N1 -0.8(7)
C1 C2 C6 N1 177.7(5)
N1 C5 C7 N2 4.7(6)
C4 C5 C7 N2 -172.5(4)
N1 C5 C7 C8 -179.1(4)
C4 C5 C7 C8 3.7(7)
N2 C7 C8 C9 0.7(7)
C5 C7 C8 C9 -175.3(4)
C7 C8 C9 C10 0.7(8)
C8 C9 C10 C11 -2.2(7)
C8 C9 C10 C12 178.0(5)
C9 C10 C11 N2 2.7(8)
C12 C10 C11 N2 -177.6(5)
C9 C10 C12 O1 168.8(5)
C11 C10 C12 O1 -11.0(8)
C18 C13 C14 C15 0.8(9)
O1 C13 C14 C15 -174.9(5)
C13 C14 C15 C16 0.9(9)
C14 C15 C16 C17 -1.2(9)
C14 C15 C16 O2 -179.8(5)
C15 C16 C17 C18 -0.3(8)
O2 C16 C17 C18 178.2(5)
O1 C13 C18 C17 173.8(5)
C14 C13 C18 C17 -2.2(9)
C16 C17 C18 C13 2.0(9)
O2 C19 C20 C24 -15.9(6)
O2 C19 C20 C21 164.2(4)
C24 C20 C21 C22 -5.1(7)
C19 C20 C21 C22 174.8(4)
C20 C21 C22 C23 1.4(7)
C21 C22 C23 N3 3.4(7)
C21 C22 C23 C25 -173.2(4)
C21 C20 C24 N3 4.4(7)
C19 C20 C24 N3 -175.5(4)
N3 C23 C25 N4 8.7(6)
C22 C23 C25 N4 -174.6(4)
N3 C23 C25 C26 -168.7(4)
C22 C23 C25 C26 8.0(7)
N4 C25 C26 C27 -1.2(7)
C23 C25 C26 C27 176.1(5)
C25 C26 C27 C28 0.5(8)
C26 C27 C28 C29 0.3(9)
C26 C27 C28 C30 180.0(6)
C27 C28 C29 N4 -0.4(8)
C30 C28 C29 N4 179.9(6)
C36 C32 C33 C34 -1.6(8)
C31 C32 C33 C34 179.3(6)
C32 C33 C34 C35 0.6(9)
C33 C34 C35 N5 0.9(8)
C33 C34 C35 C37 -178.2(5)
C33 C32 C36 N5 1.3(8)
C31 C32 C36 N5 -179.6(5)
N5 C35 C37 N6 8.9(6)
C34 C35 C37 N6 -171.9(5)
N5 C35 C37 C38 -168.2(5)
C34 C35 C37 C38 11.0(8)
N6 C37 C38 C39 -1.9(8)
C35 C37 C38 C39 175.0(5)
C37 C38 C39 C40 0.4(9)
C38 C39 C40 C41 1.6(8)
C38 C39 C40 C42 -173.6(5)
C39 C40 C41 N6 -2.3(8)
C42 C40 C41 N6 172.9(5)
C41 C40 C42 O3 23.5(7)
C39 C40 C42 O3 -161.6(5)
C48 C43 C44 C45 -2.0(9)
O3 C43 C44 C45 178.3(5)
C43 C44 C45 C46 0.1(9)
C44 C45 C46 O4 -178.6(5)
C44 C45 C46 C47 1.8(8)
C45 C46 C47 C48 -1.8(8)
O4 C46 C47 C48 178.5(5)
C44 C43 C48 C47 1.9(8)
O3 C43 C48 C47 -178.4(5)
C46 C47 C48 C43 0.0(8)
O4 C49 C50 C51 -17.4(7)
O4 C49 C50 C54 163.8(4)
C54 C50 C51 C52 -1.2(7)
C49 C50 C51 C52 180.0(5)
C50 C51 C52 C53 -1.7(8)
C51 C52 C53 N7 3.3(7)
C51 C52 C53 C55 -174.8(4)
C51 C50 C54 N7 2.9(7)
C49 C50 C54 N7 -178.3(4)
N7 C53 C55 N8 -4.3(6)
C52 C53 C55 N8 173.9(4)
N7 C53 C55 C56 176.1(4)
C52 C53 C55 C56 -5.7(7)
N8 C55 C56 C57 1.2(7)
C53 C55 C56 C57 -179.2(4)
C55 C56 C57 C58 -1.7(7)
C56 C57 C58 C59 0.7(7)
C56 C57 C58 C60 -176.6(5)
C57 C58 C59 N8 0.8(7)
C60 C58 C59 N8 178.2(4)
C66 C62 C63 C64 0.6(8)
C61 C62 C63 C64 179.3(5)
C62 C63 C64 C65 -1.1(8)
C63 C64 C65 N9 1.4(7)
C63 C64 C65 C67 179.1(5)
C63 C62 C66 N9 -0.4(7)
C61 C62 C66 N9 -179.1(5)
N9 C65 C67 N10 -6.8(6)
C64 C65 C67 N10 175.4(4)
N9 C65 C67 C68 171.5(5)
C64 C65 C67 C68 -6.3(8)
N10 C67 C68 C69 3.9(8)
C65 C67 C68 C69 -174.3(5)
C67 C68 C69 C70 -2.6(9)
C68 C69 C70 C71 -1.3(9)
C68 C69 C70 C72 178.7(6)
C69 C70 C71 N10 4.3(9)
C72 C70 C71 N10 -175.7(5)
C71 C70 C72 O5 -176.6(5)
C69 C70 C72 O5 3.4(9)
O5 C73 C74 C75 175.4(6)
C78 C73 C74 C75 -3.4(11)
C73 C74 C75 C76 -1.4(10)
C74 C75 C76 O6 -175.0(6)
C74 C75 C76 C77 5.4(10)
C75 C76 C77 C78 -4.5(9)
O6 C76 C77 C78 175.9(5)
C76 C77 C78 C73 -0.4(9)
C74 C73 C78 C77 4.3(10)
O5 C73 C78 C77 -174.4(6)
O6 C79 C80 C81 -179.1(5)
O6 C79 C80 C84 6.3(8)
C84 C80 C81 C82 2.3(9)
C79 C80 C81 C82 -172.4(6)
C80 C81 C82 C83 0.3(9)
C81 C82 C83 N11 -3.9(8)
C81 C82 C83 C85 173.7(5)
C81 C80 C84 N11 -1.6(8)
C79 C80 C84 N11 173.1(5)
N11 C83 C85 N12 -0.3(6)
C82 C83 C85 N12 -178.0(5)
N11 C83 C85 C86 176.3(4)
C82 C83 C85 C86 -1.4(8)
N12 C85 C86 C87 0.0(8)
C83 C85 C86 C87 -176.5(5)
C85 C86 C87 C88 0.7(9)
C86 C87 C88 C89 -1.0(8)
C86 C87 C88 C90 179.0(5)
C87 C88 C89 N12 0.9(7)
C90 C88 C89 N12 -179.1(5)
C11T O3T C9T C12T 16(2)
C9T O3T C11T C10T 2(2)
C12T C10T C11T O3T -18.6(19)
O3T C9T C12T C10T -27(2)
C11T C10T C12T C9T 27.2(19)
C4T O1T C1T C2T -19(2)
O1T C1T C2T C3T 29.8(18)
C1T C2T C3T C4T -29.1(18)
C1T O1T C4T C3T -4(2)
C2T C3T C4T O1T 20(2)
C6T O2T C5T C7T 31(3)
C5T O2T C6T C8T -37(3)
O2T C5T C7T C8T -16(3)
O2T C6T C8T C7T 29(4)
C5T C7T C8T C6T -3(4)
C2 C6 N1 C5 0.3(7)
C2 C6 N1 Ni1 -173.6(4)
C4 C5 N1 C6 1.2(6)
C7 C5 N1 C6 -176.1(4)
C4 C5 N1 Ni1 175.7(3)
C7 C5 N1 Ni1 -1.6(5)
C10 C11 N2 C7 -1.3(7)
C10 C11 N2 Ni1 -179.7(4)
C8 C7 N2 C11 -0.4(6)
C5 C7 N2 C11 176.0(4)
C8 C7 N2 Ni1 178.1(3)
C5 C7 N2 Ni1 -5.5(5)
C20 C24 N3 C23 0.3(7)
C20 C24 N3 Ni2 -171.3(3)
C22 C23 N3 C24 -4.2(6)
C25 C23 N3 C24 172.6(4)
C22 C23 N3 Ni2 168.3(3)
C25 C23 N3 Ni2 -14.8(5)
C28 C29 N4 C25 -0.3(7)
C28 C29 N4 Ni2 -178.4(4)
C26 C25 N4 C29 1.0(7)
C23 C25 N4 C29 -176.4(4)
C26 C25 N4 Ni2 179.4(3)
C23 C25 N4 Ni2 1.9(5)
C32 C36 N5 C35 0.1(8)
C32 C36 N5 Ni1 -168.3(4)
C34 C35 N5 C36 -1.3(7)
C37 C35 N5 C36 178.0(4)
C34 C35 N5 Ni1 168.4(4)
C37 C35 N5 Ni1 -12.4(5)
C40 C41 N6 C37 0.9(7)
C40 C41 N6 Ni1 -173.5(4)
C38 C37 N6 C41 1.3(7)
C35 C37 N6 C41 -175.9(4)
C38 C37 N6 Ni1 176.3(4)
C35 C37 N6 Ni1 -0.9(5)
C50 C54 N7 C53 -1.4(7)
C50 C54 N7 Ni2 173.2(3)
C52 C53 N7 C54 -1.7(7)
C55 C53 N7 C54 176.5(4)
C52 C53 N7 Ni2 -177.1(4)
C55 C53 N7 Ni2 1.1(5)
C56 C55 N8 C59 0.3(6)
C53 C55 N8 C59 -179.3(4)
C56 C55 N8 Ni2 -175.1(3)
C53 C55 N8 Ni2 5.2(5)
C58 C59 N8 C55 -1.3(7)
C58 C59 N8 Ni2 173.6(3)
C62 C66 N9 C65 0.8(7)
C62 C66 N9 Ni1 179.4(4)
C64 C65 N9 C66 -1.2(7)
C67 C65 N9 C66 -179.2(4)
C64 C65 N9 Ni1 180.0(4)
C67 C65 N9 Ni1 2.1(5)
C70 C71 N10 C67 -3.1(8)
C70 C71 N10 Ni1 164.8(4)
C68 C67 N10 C71 -1.1(7)
C65 C67 N10 C71 177.2(4)
C68 C67 N10 Ni1 -170.2(4)
C65 C67 N10 Ni1 8.2(5)
C82 C83 N11 C84 4.6(7)
C85 C83 N11 C84 -173.1(4)
C82 C83 N11 Ni2 179.7(4)
C85 C83 N11 Ni2 2.0(5)
C80 C84 N11 C83 -1.9(7)
C80 C84 N11 Ni2 -176.5(4)
C86 C85 N12 C89 -0.2(7)
C83 C85 N12 C89 176.6(4)
C86 C85 N12 Ni2 -178.2(4)
C83 C85 N12 Ni2 -1.4(5)
C88 C89 N12 C85 -0.3(7)
C88 C89 N12 Ni2 177.4(4)
C18 C13 O1 C12 140.1(6)
C14 C13 O1 C12 -44.1(8)
C10 C12 O1 C13 149.2(5)
C17 C16 O2 C19 7.4(8)
C15 C16 O2 C19 -174.1(5)
C20 C19 O2 C16 170.4(4)
C48 C43 O3 C42 169.9(5)
C44 C43 O3 C42 -10.4(8)
C40 C42 O3 C43 86.1(6)
C45 C46 O4 C49 5.9(7)
C47 C46 O4 C49 -174.5(5)
C50 C49 O4 C46 -177.9(4)
C74 C73 O5 C72 -167.8(6)
C78 C73 O5 C72 11.0(10)
C70 C72 O5 C73 163.3(6)
C75 C76 O6 C79 173.6(5)
C77 C76 O6 C79 -6.7(8)
C80 C79 O6 C76 84.4(7)
C6 N1 Ni1 N10 -162.1(8)
C5 N1 Ni1 N10 23.8(10)
C6 N1 Ni1 N9 -96.2(4)
C5 N1 Ni1 N9 89.7(3)
C6 N1 Ni1 N6 77.5(4)
C5 N1 Ni1 N6 -96.7(3)
C6 N1 Ni1 N2 173.1(4)
C5 N1 Ni1 N2 -1.0(3)
C6 N1 Ni1 N5 -0.9(4)
C5 N1 Ni1 N5 -175.0(3)
C71 N10 Ni1 N1 -106.1(9)
C67 N10 Ni1 N1 62.2(10)
C71 N10 Ni1 N9 -173.7(4)
C67 N10 Ni1 N9 -5.4(3)
C71 N10 Ni1 N6 13.8(4)
C67 N10 Ni1 N6 -178.0(3)
C71 N10 Ni1 N2 -81.9(4)
C67 N10 Ni1 N2 86.4(4)
C71 N10 Ni1 N5 92.3(4)
C67 N10 Ni1 N5 -99.4(4)
C66 N9 Ni1 N1 13.8(4)
C65 N9 Ni1 N1 -167.5(3)
C66 N9 Ni1 N10 -177.0(4)
C65 N9 Ni1 N10 1.7(3)
C66 N9 Ni1 N2 92.2(4)
C65 N9 Ni1 N2 -89.1(3)
C66 N9 Ni1 N5 -87.1(4)
C65 N9 Ni1 N5 91.6(3)
C41 N6 Ni1 N1 69.8(4)
C37 N6 Ni1 N1 -104.8(3)
C41 N6 Ni1 N10 -100.1(4)
C37 N6 Ni1 N10 85.3(3)
C41 N6 Ni1 N2 -8.4(4)
C37 N6 Ni1 N2 177.0(3)
C41 N6 Ni1 N5 170.4(4)
C37 N6 Ni1 N5 -4.2(3)
C11 N2 Ni1 N1 -178.0(4)
C7 N2 Ni1 N1 3.6(3)
C11 N2 Ni1 N10 6.9(4)
C7 N2 Ni1 N10 -171.6(3)
C11 N2 Ni1 N9 85.8(4)
C7 N2 Ni1 N9 -92.6(3)
C11 N2 Ni1 N6 -89.5(4)
C7 N2 Ni1 N6 92.1(3)
C36 N5 Ni1 N1 -94.4(4)
C35 N5 Ni1 N1 96.6(3)
C36 N5 Ni1 N10 81.9(4)
C35 N5 Ni1 N10 -87.1(3)
C36 N5 Ni1 N9 3.0(4)
C35 N5 Ni1 N9 -166.0(3)
C36 N5 Ni1 N6 178.1(4)
C35 N5 Ni1 N6 9.1(3)
C83 N11 Ni2 N12 -2.1(3)
C84 N11 Ni2 N12 172.7(4)
C83 N11 Ni2 N7 89.6(3)
C84 N11 Ni2 N7 -95.5(4)
C83 N11 Ni2 N3 -176.7(3)
C84 N11 Ni2 N3 -1.8(4)
C83 N11 Ni2 N4 -97.8(3)
C84 N11 Ni2 N4 77.0(4)
C55 N8 Ni2 N12 88.7(3)
C59 N8 Ni2 N12 -86.4(4)
C55 N8 Ni2 N7 -3.6(3)
C59 N8 Ni2 N7 -178.8(4)
C55 N8 Ni2 N3 -96.4(3)
C59 N8 Ni2 N3 88.5(4)
C55 N8 Ni2 N4 -175.2(3)
C59 N8 Ni2 N4 9.6(4)
C85 N12 Ni2 N11 1.9(3)
C89 N12 Ni2 N11 -175.9(4)
C85 N12 Ni2 N8 -173.6(3)
C89 N12 Ni2 N8 8.6(4)
C85 N12 Ni2 N7 -94.1(3)
C89 N12 Ni2 N7 88.1(4)
C85 N12 Ni2 N4 91.8(3)
C89 N12 Ni2 N4 -86.0(4)
C54 N7 Ni2 N11 14.2(4)
C53 N7 Ni2 N11 -170.9(3)
C54 N7 Ni2 N8 -173.7(4)
C53 N7 Ni2 N8 1.2(3)
C54 N7 Ni2 N12 93.7(4)
C53 N7 Ni2 N12 -91.4(3)
C54 N7 Ni2 N3 -83.9(4)
C53 N7 Ni2 N3 91.0(3)
C54 N7 Ni2 N4 -120.7(8)
C53 N7 Ni2 N4 54.2(9)
C24 N3 Ni2 N11 -86.3(4)
C23 N3 Ni2 N11 101.7(3)
C24 N3 Ni2 N8 89.9(4)
C23 N3 Ni2 N8 -82.1(3)
C24 N3 Ni2 N7 10.6(4)
C23 N3 Ni2 N7 -161.4(3)
C24 N3 Ni2 N4 -175.8(4)
C23 N3 Ni2 N4 12.2(3)
C29 N4 Ni2 N11 73.1(4)
C25 N4 Ni2 N11 -105.1(3)
C29 N4 Ni2 N8 -99.7(4)
C25 N4 Ni2 N8 82.0(3)
C29 N4 Ni2 N12 -6.2(4)
C25 N4 Ni2 N12 175.6(3)
C29 N4 Ni2 N7 -151.6(7)
C25 N4 Ni2 N7 30.1(9)
C29 N4 Ni2 N3 170.8(4)
C25 N4 Ni2 N3 -7.4(3)
